data_7041876
loop_
_publ_author_name
'Sch\"afer, Bernhard'
'Bauer, Thomas'
'Faus, Isabelle'
'Wolny, Juliusz A.'
'Dahms, Fabian'
'Fuhr, Olaf'
'Lebedkin, Sergei'
'Wille, Hans-Christian'
'Schlage, Kai'
'Chevalier, Katharina'
'Rupp, Fabian'
'Diller, Rolf'
'Sch\"unemann, Volker'
'Kappes, Manfred M.'
'Ruben, Mario'

_publ_section_title
;
 A luminescent Pt2Fe spin crossover complex.
;
_journal_issue 7
_journal_name_full 'Dalton transactions (Cambridge, England : 2003)'
_journal_page_first 2289
_journal_page_last 2302
_journal_paper_doi 10.1039/c6dt04360g
_journal_volume 46
_journal_year 2017
_chemical_formula_moiety 'C80 H84 Fe N16 Pt2, 4(B F4), 3.5(C H2 Cl2)'
_chemical_formula_sum 'C83.5 H91 B4 Cl7 F16 Fe N16 Pt2'
_chemical_formula_weight 2360.14
_chemical_name_systematic
;
 ?
;
_space_group_crystal_system triclinic
_space_group_IT_number 2
_space_group_name_Hall '-P 1'
_space_group_name_H-M_alt 'P -1'
_symmetry_space_group_name_Hall '-P 1'
_symmetry_space_group_name_H-M 'P -1'
_atom_sites_solution_hydrogens geom
_atom_sites_solution_primary direct
_audit_creation_date 2016-12-21
_audit_creation_method
;
Olex2 1.2
(compiled 2016.11.30 svn.r3356 for OlexSys, GUI svn.r5269)
;
_audit_update_record
;
2016-12-22 deposited with the CCDC.
2017-01-12 downloaded from the CCDC.
;
_cell_angle_alpha 92.483(2)
_cell_angle_beta 114.560(2)
_cell_angle_gamma 90.524(2)
_cell_formula_units_Z 2
_cell_length_a 16.3344(3)
_cell_length_b 17.2029(4)
_cell_length_c 18.5945(4)
_cell_measurement_reflns_used 30898
_cell_measurement_temperature 180.15
_cell_measurement_theta_max 26.10
_cell_measurement_theta_min 1.40
_cell_volume 4745.73(19)
_computing_molecular_graphics 'Olex2 (Dolomanov et al., 2009)'
_computing_publication_material 'Olex2 (Dolomanov et al., 2009)'
_computing_structure_refinement 'ShelXL (Sheldrick, 2015)'
_computing_structure_solution 'ShelXS (Sheldrick, 2008)'
_diffrn_ambient_temperature 180.15
_diffrn_detector 'image plate (34 cm diameter)'
_diffrn_detector_area_resol_mean 6.67
_diffrn_detector_type STOE
_diffrn_measured_fraction_theta_full 0.992
_diffrn_measured_fraction_theta_max 0.988
_diffrn_measurement_device '2-circle goniometer'
_diffrn_measurement_device_type 'STOE IPDS2'
_diffrn_measurement_method 'rotation method'
_diffrn_radiation_collimation '0.5 mm diameter, monocapillary'
_diffrn_radiation_monochromator 'plane graphite'
_diffrn_radiation_polarisn_norm 0
_diffrn_radiation_type 'Mo K\a'
_diffrn_radiation_wavelength 0.71073
_diffrn_reflns_av_R_equivalents 0.0461
_diffrn_reflns_av_unetI/netI 0.0643
_diffrn_reflns_Laue_measured_fraction_full 0.992
_diffrn_reflns_Laue_measured_fraction_max 0.988
_diffrn_reflns_limit_h_max 19
_diffrn_reflns_limit_h_min -19
_diffrn_reflns_limit_k_max 20
_diffrn_reflns_limit_k_min -20
_diffrn_reflns_limit_l_max 22
_diffrn_reflns_limit_l_min -22
_diffrn_reflns_number 36901
_diffrn_reflns_point_group_measured_fraction_full 0.992
_diffrn_reflns_point_group_measured_fraction_max 0.988
_diffrn_reflns_theta_full 25.242
_diffrn_reflns_theta_max 25.632
_diffrn_reflns_theta_min 1.399
_diffrn_source 'Bruker rotating anode'
_diffrn_source_current 140
_diffrn_source_power 7.000
_diffrn_source_voltage 50
_exptl_absorpt_coefficient_mu 3.372
_exptl_absorpt_correction_T_max 0.8531
_exptl_absorpt_correction_T_min 0.5704
_exptl_absorpt_correction_type integration
_exptl_crystal_colour 'yellowish orange'
_exptl_crystal_colour_modifier yellowish
_exptl_crystal_colour_primary orange
_exptl_crystal_density_diffrn 1.652
_exptl_crystal_description plate
_exptl_crystal_F_000 2338
_exptl_crystal_size_max 0.16
_exptl_crystal_size_mid 0.14
_exptl_crystal_size_min 0.05
_refine_diff_density_max 2.644
_refine_diff_density_min -1.198
_refine_diff_density_rms 0.149
_refine_ls_extinction_method none
_refine_ls_goodness_of_fit_ref 0.997
_refine_ls_hydrogen_treatment constr
_refine_ls_matrix_type full
_refine_ls_number_parameters 1140
_refine_ls_number_reflns 17702
_refine_ls_number_restraints 84
_refine_ls_restrained_S_all 0.998
_refine_ls_R_factor_all 0.0807
_refine_ls_R_factor_gt 0.0532
_refine_ls_shift/su_max 0.001
_refine_ls_shift/su_mean 0.000
_refine_ls_structure_factor_coef Fsqd
_refine_ls_weighting_details 'w=1/[\s^2^(Fo^2^)+(0.0835P)^2^] where P=(Fo^2^+2Fc^2^)/3'
_refine_ls_weighting_scheme calc
_refine_ls_wR_factor_gt 0.1231
_refine_ls_wR_factor_ref 0.1341
_reflns_Friedel_coverage 0.000
_reflns_number_gt 12932
_reflns_number_total 17702
_reflns_threshold_expression 'I > 2\s(I)'
_cod_data_source_file c6dt04360g2.cif
_cod_data_source_block bs-67
_cod_depositor_comments 'Adding full bibliography for 7041874--7041876.cif.'
_cod_original_formula_sum 'C83.50 H91 B4 Cl7 F16 Fe N16 Pt2'
_cod_database_code 7041876
_shelxl_version_number 2013-4
_shelx_space_group_comment
;
The symmetry employed for this shelxl refinement is uniquely defined
by the following loop, which should always be used as a source of
symmetry information in preference to the above space-group names.
They are only intended as comments.
;
_olex2_refinement_description
;
1. Fixed Uiso
 At 1.2 times of:
  All C(H) groups, {H43A,H43B,H43C} of C43A, {H44A,H44B,H44C} of C44A, {H45A,
  H45B,H45C} of C45A, {H44D,H44E,H44F} of C44B, {H47A,H47B,H47C} of C47A, {H48A,
  H48B,H48C} of C48A, {H49A,H49B,H49C} of C49A, {H47D,H47E,H47F} of C47B, {H48D,
  H48E,H48F} of C48B, {H49D,H49E,H49F} of C49B, {H51A,H51B,H51C} of C51, {H52A,
  H52B,H52C} of C52, {H53A,H53B,H53C} of C53, {H80A,H80B,H80C} of C80, {H79A,
  H79B,H79C} of C79, {H78A,H78B,H78C} of C78, {H76D,H76E,H76F} of C76B, {H75D,
  H75E,H75F} of C75B, {H74D,H74E,H74F} of C74B, {H76A,H76B,H76C} of C76A, {H72D,
  H72E,H72F} of C72B, {H71D,H71E,H71F} of C71B, {H70D,H70E,H70F} of C70B, {H71A,
  H71B,H71C} of C71A, {H70A,H70B,H70C} of C70A, All C(H,H) groups
 At 1.5 times of:
  {H43D,H43E,H43F} of C43B, {H45D,H45E,H45F} of C45B, {H75A,H75B,H75C} of
  C75A, {H74A,H74B,H74C} of C74A, {H72A,H72B,H72C} of C72A
2. Restrained distances
 F9A-F10A = F9A-F11A = F9A-F12A = F10A-F11A = F10A-F12A = F11A-F12A
 2.23 with sigma of 0.05
 B4A-F13A = B4A-F14A = B4A-F15A = B4A-F16A
 1.37 with sigma of 0.03
 B4B-F13B = B4B-F14B = B4B-F15B = B4B-F16B
 1.37 with sigma of 0.03
 F13A-F14A = F13A-F15A = F13A-F16A = F14A-F15A = F14A-F16A = F15A-F16A
 2.23 with sigma of 0.05
 F13B-F14B = F13B-F15B = F13B-F16B = F14B-F15B = F14B-F16B = F15B-F16B
 2.23 with sigma of 0.05
 B3-F9A = B3-F10A = B3-F11A = B3-F12A
 1.37 with sigma of 0.01
 C43B-C45B
 2.51 with sigma of 0.02
 C43B-C42 = C45B-C42 = C44B-C42
 1.54 with sigma of 0.02
 B3-F9B = B3-F10B = B3-F11B = B3-F12B
 1.37 with sigma of 0.01
 F9B-F10B = F9B-F11B = F9B-F12B = F10B-F11B = F10B-F12B = F11B-F12B
 2.23 with sigma of 0.02
 F11B_$1-Cl4
 2.8 with sigma of 0.02
 C74A-C73 = C76A-C73 = C75A-C73
 1.54 with sigma of 0.02
 C76B-C73 = C75B-C73 = C74B-C73
 1.54 with sigma of 0.02
 C83-Cl5 = C83-Cl6
 1.76 with sigma of 0.02
 Cl5-Cl6
 2.9 with sigma of 0.02
 Cl7A-C84A
 1.76 with sigma of 0.02
 Cl8A-C84A
 1.76 with sigma of 0.02
 Cl8A-Cl7A
 2.9 with sigma of 0.02
 Cl8B-Cl7B
 2.9 with sigma of 0.02
 Cl7B-C84B = Cl8B-C84B
 1.76 with sigma of 0.02
3. Uiso/Uaniso restraints and constraints
Uanis(F1) \\sim Ueq, Uanis(F3) \\sim Ueq, Uanis(F8) \\sim Ueq: with sigma of
0.1 and sigma for terminal atoms of 0.2
Uanis(C82) \\sim Ueq: with sigma of 0.05 and sigma for terminal atoms of 0.1
Uiso(F9A) = Uiso(F10A) = Uiso(F11A) = Uiso(F12A) = Uiso(B4A) = Uiso(F13A) =
Uiso(F14A) = Uiso(F15A) = Uiso(F16A) = Uiso(C76A) = Uiso(C75A) = Uiso(C74A)
Uiso(C75B) = Uiso(C74B) = Uiso(C76B)
Uiso(F9B) = Uiso(F10B) = Uiso(F11B) = Uiso(F12B)
Uiso(C70B) = Uiso(C72B) = Uiso(C71B)
Uiso(Cl8A) = Uiso(C84A) = Uiso(Cl7A)
Uiso(Cl6) = Uiso(C83) = Uiso(Cl5)
Uiso(Cl7B) = Uiso(C84B) = Uiso(Cl8B)
4. Others
 Fixed Sof: C43A(0.65) H43A(0.65) H43B(0.65) H43C(0.65) C44A(0.65) H44A(0.65)
 H44B(0.65) H44C(0.65) C45A(0.65) H45A(0.65) H45B(0.65) H45C(0.65) C43B(0.35)
 H43D(0.35) H43E(0.35) H43F(0.35) C44B(0.35) H44D(0.35) H44E(0.35) H44F(0.35)
 C45B(0.35) H45D(0.35) H45E(0.35) H45F(0.35) C47A(0.5) H47A(0.5) H47B(0.5)
 H47C(0.5) C48A(0.5) H48A(0.5) H48B(0.5) H48C(0.5) C49A(0.5) H49A(0.5)
 H49B(0.5) H49C(0.5) C47B(0.5) H47D(0.5) H47E(0.5) H47F(0.5) C48B(0.5)
 H48D(0.5) H48E(0.5) H48F(0.5) C49B(0.5) H49D(0.5) H49E(0.5) H49F(0.5)
 C69A(0.5) C70A(0.5) H70A(0.5) H70B(0.5) H70C(0.5) C71A(0.5) H71A(0.5)
 H71B(0.5) H71C(0.5) C72A(0.5) H72A(0.5) H72B(0.5) H72C(0.5) C69B(0.5)
 C70B(0.5) H70D(0.5) H70E(0.5) H70F(0.5) C71B(0.5) H71D(0.5) H71E(0.5)
 H71F(0.5) C72B(0.5) H72D(0.5) H72E(0.5) H72F(0.5) C74A(0.5) H74A(0.5)
 H74B(0.5) H74C(0.5) C75A(0.5) H75A(0.5) H75B(0.5) H75C(0.5) C76A(0.5)
 H76A(0.5) H76B(0.5) H76C(0.5) C74B(0.5) H74D(0.5) H74E(0.5) H74F(0.5)
 C75B(0.5) H75D(0.5) H75E(0.5) H75F(0.5) C76B(0.5) H76D(0.5) H76E(0.5)
 H76F(0.5) F9A(0.7) F10A(0.7) F11A(0.7) F12A(0.7) F9B(0.3) F10B(0.3) F11B(0.3)
 F12B(0.3) B4A(0.5) F13A(0.5) F14A(0.5) F15A(0.5) F16A(0.5) B4B(0.5) F13B(0.5)
 F14B(0.5) F15B(0.5) F16B(0.5) Cl5(0.5) Cl6(0.5) C83(0.5) H83A(0.5) H83B(0.5)
 Cl8B(0.5) Cl7B(0.5) C84B(0.5) H84A(0.5) H84B(0.5) Cl7A(0.5) C84A(0.5)
 H84C(0.5) H84D(0.5) Cl8A(0.5)
5.a Secondary CH2 refined with riding coordinates:
 C81(H81A,H81B), C82(H82A,H82B), C83(H83A,H83B), C84B(H84A,H84B), C84A(H84C,
 H84D)
5.b Me refined with riding coordinates:
 C43B(H43D,H43E,H43F)
5.c Aromatic/amide H refined with riding coordinates:
 C1(H1), C2(H2), C3(H3), C5(H5), C7(H7), C9(H9), C10(H10), C11(H11), C14(H14),
 C15(H15), C16(H16), C18(H18), C20(H20), C22(H22), C23(H23), C24(H24), C28(H28),
  C33(H33), C35(H35), C38(H38), C40(H40), C41(H41), C54(H54), C55(H55),
 C57(H57), C60(H60), C62(H62), C65(H65), C67(H67), C68(H68)
5.d Idealised Me refined as rotating group:
 C43A(H43A,H43B,H43C), C44A(H44A,H44B,H44C), C45A(H45A,H45B,H45C), C44B(H44D,
 H44E,H44F), C45B(H45D,H45E,H45F), C47A(H47A,H47B,H47C), C48A(H48A,H48B,H48C),
 C49A(H49A,H49B,H49C), C47B(H47D,H47E,H47F), C48B(H48D,H48E,H48F), C49B(H49D,
 H49E,H49F), C51(H51A,H51B,H51C), C52(H52A,H52B,H52C), C53(H53A,H53B,H53C),
 C70A(H70A,H70B,H70C), C71A(H71A,H71B,H71C), C72A(H72A,H72B,H72C), C70B(H70D,
 H70E,H70F), C71B(H71D,H71E,H71F), C72B(H72D,H72E,H72F), C74A(H74A,H74B,H74C),
 C75A(H75A,H75B,H75C), C76A(H76A,H76B,H76C), C74B(H74D,H74E,H74F), C75B(H75D,
 H75E,H75F), C76B(H76D,H76E,H76F), C78(H78A,H78B,H78C), C79(H79A,H79B,H79C),
 C80(H80A,H80B,H80C)
;
_olex2_submission_special_instructions 'No special instructions were received'

loop_
_space_group_symop_operation_xyz
'x, y, z'
'-x, -y, -z'

loop_
_atom_site_label
_atom_site_type_symbol
_atom_site_fract_x
_atom_site_fract_y
_atom_site_fract_z
_atom_site_U_iso_or_equiv
_atom_site_adp_type
_atom_site_occupancy
_atom_site_site_symmetry_order
_atom_site_calc_flag
_atom_site_refinement_flags_posn
_atom_site_refinement_flags_adp
_atom_site_refinement_flags_occupancy
_atom_site_disorder_assembly
_atom_site_disorder_group
Fe1 Fe 0.72451(8) 0.85848(7) 0.03866(7) 0.0377(3) Uani 1 1 d . . . . .
Pt1 Pt 0.94943(2) 0.58039(2) 0.50336(2) 0.02613(8) Uani 1 1 d . . . . .
Pt2 Pt 0.43512(2) 0.92122(2) -0.51577(2) 0.02772(9) Uani 1 1 d . . . . .
N1 N 0.6283(5) 0.7617(4) 0.0132(4) 0.0405(16) Uani 1 1 d . . . . .
N2 N 0.6531(5) 0.7071(4) 0.0693(4) 0.0376(15) Uani 1 1 d . . . . .
N3 N 0.7728(5) 0.7899(4) 0.1393(4) 0.0330(14) Uani 1 1 d . . . . .
N4 N 0.8806(4) 0.8868(4) 0.1978(4) 0.0346(14) Uani 1 1 d . . . . .
N5 N 0.8340(5) 0.9258(4) 0.1303(4) 0.0407(16) Uani 1 1 d . . . . .
N6 N 0.6454(5) 0.9621(4) 0.0186(4) 0.0466(18) Uani 1 1 d . . . . .
N7 N 0.6007(5) 0.9810(4) -0.0593(4) 0.0416(16) Uani 1 1 d . . . . .
N8 N 0.6767(5) 0.8821(4) -0.0846(4) 0.0401(16) Uani 1 1 d . . . . .
N9 N 0.7752(6) 0.7925(5) -0.0906(5) 0.055(2) Uani 1 1 d . . . . .
N10 N 0.8066(5) 0.7931(5) -0.0103(4) 0.0472(18) Uani 1 1 d . . . . .
N11 N 0.8489(4) 0.5014(4) 0.4868(4) 0.0347(14) Uani 1 1 d . . . . .
N12 N 0.9816(4) 0.5560(3) 0.6134(4) 0.0309(13) Uani 1 1 d . . . . .
N13 N 1.0584(4) 0.6544(3) 0.5578(4) 0.0282(13) Uani 1 1 d . . . . .
N14 N 0.3438(4) 0.9943(4) -0.5067(4) 0.0322(14) Uani 1 1 d . . . . .
N15 N 0.3534(4) 0.9248(3) -0.6282(3) 0.0281(13) Uani 1 1 d . . . . .
N16 N 0.4946(5) 0.8440(4) -0.5628(4) 0.0325(14) Uani 1 1 d . . . . .
C1 C 0.5502(7) 0.7345(6) -0.0425(6) 0.053(2) Uani 1 1 d . . . . .
H1 H 0.5165 0.7598 -0.0899 0.063 Uiso 1 1 calc R . . . .
C2 C 0.5245(8) 0.6649(7) -0.0227(7) 0.068(3) Uani 1 1 d . . . . .
H2 H 0.4711 0.6347 -0.0524 0.081 Uiso 1 1 calc R . . . .
C3 C 0.5926(7) 0.6481(6) 0.0491(6) 0.052(2) Uani 1 1 d . . . . .
H3 H 0.5957 0.6035 0.0784 0.062 Uiso 1 1 calc R . . . .
C4 C 0.7334(5) 0.7214(4) 0.1388(4) 0.0321(16) Uani 1 1 d . . . . .
C5 C 0.7666(6) 0.6713(4) 0.1995(5) 0.0354(17) Uani 1 1 d . . . . .
H5 H 0.7370 0.6228 0.1969 0.042 Uiso 1 1 calc R . . . .
C6 C 0.8457(5) 0.6947(5) 0.2653(4) 0.0328(16) Uani 1 1 d . . . . .
C7 C 0.8878(6) 0.7669(4) 0.2671(4) 0.0337(16) Uani 1 1 d . . . . .
H7 H 0.9419 0.7839 0.3107 0.040 Uiso 1 1 calc R . . . .
C8 C 0.8474(5) 0.8119(4) 0.2030(4) 0.0321(16) Uani 1 1 d . . . . .
C9 C 0.9468(6) 0.9321(5) 0.2515(5) 0.0404(18) Uani 1 1 d . . . . .
H9 H 0.9870 0.9181 0.3029 0.048 Uiso 1 1 calc R . . . .
C10 C 0.9464(6) 1.0017(5) 0.2191(5) 0.043(2) Uani 1 1 d . . . . .
H10 H 0.9863 1.0453 0.2425 0.052 Uiso 1 1 calc R . . . .
C11 C 0.8749(6) 0.9954(5) 0.1445(5) 0.043(2) Uani 1 1 d . . . . .
H11 H 0.8576 1.0358 0.1083 0.052 Uiso 1 1 calc R . . . .
C12 C 0.8820(5) 0.6479(4) 0.3326(4) 0.0317(16) Uani 1 1 d . . . . .
C13 C 0.9102(5) 0.6152(4) 0.3950(5) 0.0322(16) Uani 1 1 d . . . . .
C14 C 0.6289(8) 1.0203(6) 0.0601(6) 0.055(3) Uani 1 1 d . . . . .
H14 H 0.6503 1.0236 0.1161 0.066 Uiso 1 1 calc R . . . .
C15 C 0.5763(8) 1.0755(6) 0.0103(6) 0.062(3) Uani 1 1 d . . . . .
H15 H 0.5562 1.1223 0.0258 0.075 Uiso 1 1 calc R . . . .
C16 C 0.5593(7) 1.0499(5) -0.0645(6) 0.052(2) Uani 1 1 d . . . . .
H16 H 0.5249 1.0753 -0.1117 0.063 Uiso 1 1 calc R . . . .
C17 C 0.6143(5) 0.9351(4) -0.1172(4) 0.0340(16) Uani 1 1 d . . . . .
C18 C 0.5715(6) 0.9451(5) -0.1972(5) 0.0399(18) Uani 1 1 d . . . . .
H18 H 0.5266 0.9829 -0.2176 0.048 Uiso 1 1 calc R . . . .
C19 C 0.5962(6) 0.8978(5) -0.2479(5) 0.0398(18) Uani 1 1 d . . . . .
C20 C 0.6658(7) 0.8447(6) -0.2140(5) 0.048(2) Uani 1 1 d . . . . .
H20 H 0.6865 0.8134 -0.2460 0.058 Uiso 1 1 calc R . . . .
C21 C 0.7019(6) 0.8398(5) -0.1346(5) 0.045(2) Uani 1 1 d . . . . .
C22 C 0.8335(10) 0.7549(10) -0.1142(7) 0.094(5) Uani 1 1 d . . . . .
H22 H 0.8296 0.7486 -0.1666 0.113 Uiso 1 1 calc R . . . .
C23 C 0.9002(11) 0.7275(10) -0.0454(8) 0.101(6) Uani 1 1 d . . . . .
H23 H 0.9505 0.6978 -0.0414 0.121 Uiso 1 1 calc R . . . .
C24 C 0.8788(7) 0.7518(7) 0.0142(6) 0.059(3) Uani 1 1 d . . . . .
H24 H 0.9125 0.7403 0.0679 0.071 Uiso 1 1 calc R . . . .
C25 C 0.5531(6) 0.9058(5) -0.3314(5) 0.0368(17) Uani 1 1 d . . . . .
C26 C 0.5111(5) 0.9124(4) -0.4028(5) 0.0332(16) Uani 1 1 d . . . . .
C27 C 0.7820(5) 0.4778(5) 0.4190(5) 0.0385(18) Uani 1 1 d . . . . .
C28 C 0.7115(6) 0.4287(5) 0.4185(6) 0.047(2) Uani 1 1 d . . . . .
H28 H 0.6638 0.4123 0.3693 0.056 Uiso 1 1 calc R . . . .
C29 C 0.7108(6) 0.4044(5) 0.4872(6) 0.045(2) Uani 1 1 d . . . . .
C30 C 0.7830(6) 0.4270(5) 0.5571(6) 0.044(2) Uani 1 1 d . . . . .
C31 C 0.8520(6) 0.4755(4) 0.5571(5) 0.0343(17) Uani 1 1 d . . . . .
C32 C 0.9299(5) 0.5043(4) 0.6287(5) 0.0346(17) Uani 1 1 d . . . . .
C33 C 0.9514(6) 0.4874(5) 0.7070(5) 0.0396(18) Uani 1 1 d . . . . .
H33 H 0.9149 0.4513 0.7186 0.047 Uiso 1 1 calc R . . . .
C34 C 1.0268(6) 0.5236(5) 0.7686(5) 0.045(2) Uani 1 1 d . . . . .
C35 C 1.0760(6) 0.5791(5) 0.7499(5) 0.0428(19) Uani 1 1 d . . . . .
H35 H 1.1257 0.6063 0.7907 0.051 Uiso 1 1 calc R . . . .
C36 C 1.0519(6) 0.5949(4) 0.6706(5) 0.0334(16) Uani 1 1 d . . . . .
C37 C 1.0944(5) 0.6528(4) 0.6391(4) 0.0321(16) Uani 1 1 d . . . . .
C38 C 1.1623(5) 0.7050(5) 0.6849(5) 0.0361(17) Uani 1 1 d . . . . .
H38 H 1.1877 0.7026 0.7409 0.043 Uiso 1 1 calc R . . . .
C39 C 1.1948(6) 0.7619(4) 0.6502(5) 0.0366(17) Uani 1 1 d . . . . .
C40 C 1.1585(6) 0.7584(5) 0.5677(5) 0.0409(19) Uani 1 1 d . . . . .
H40 H 1.1801 0.7940 0.5415 0.049 Uiso 1 1 calc R . . . .
C41 C 1.0918(5) 0.7043(4) 0.5233(5) 0.0287(15) Uani 1 1 d . . . . .
H41 H 1.0692 0.7026 0.4672 0.034 Uiso 1 1 calc R . . . .
C42 C 0.6292(7) 0.3597(6) 0.4863(7) 0.058(3) Uani 1 1 d D . . . .
C43A C 0.6142(12) 0.2838(9) 0.4415(10) 0.056(4) Uiso 0.65 1 d . . P A 1
H43A H 0.6653 0.2505 0.4684 0.067 Uiso 0.65 1 calc GR . P A 1
H43B H 0.6086 0.2920 0.3879 0.067 Uiso 0.65 1 calc GR . P A 1
H43C H 0.5588 0.2586 0.4387 0.067 Uiso 0.65 1 calc GR . P A 1
C44A C 0.5448(12) 0.4081(10) 0.4514(11) 0.057(4) Uiso 0.65 1 d . . P A 1
H44A H 0.5313 0.4173 0.3960 0.069 Uiso 0.65 1 calc GR . P A 1
H44B H 0.5552 0.4581 0.4816 0.069 Uiso 0.65 1 calc GR . P A 1
H44C H 0.4939 0.3800 0.4542 0.069 Uiso 0.65 1 calc GR . P A 1
C45A C 0.6398(12) 0.3410(10) 0.5728(10) 0.059(4) Uiso 0.65 1 d . . P A 1
H45A H 0.6434 0.3898 0.6033 0.071 Uiso 0.65 1 calc GR . P A 1
H45B H 0.6948 0.3120 0.5994 0.071 Uiso 0.65 1 calc GR . P A 1
H45C H 0.5876 0.3096 0.5688 0.071 Uiso 0.65 1 calc GR . P A 1
C43B C 0.566(4) 0.344(3) 0.3971(16) 0.17(3) Uiso 0.35 1 d D . P A 2
H43D H 0.5168 0.3084 0.3917 0.249 Uiso 0.35 1 calc R . P A 2
H43E H 0.6008 0.3206 0.3698 0.249 Uiso 0.35 1 calc R . P A 2
H43F H 0.5420 0.3933 0.3736 0.249 Uiso 0.35 1 calc R . P A 2
C44B C 0.568(2) 0.4166(17) 0.501(2) 0.066(8) Uiso 0.35 1 d D . P A 2
H44D H 0.5601 0.4610 0.4676 0.079 Uiso 0.35 1 calc GR . P A 2
H44E H 0.5945 0.4349 0.5568 0.079 Uiso 0.35 1 calc GR . P A 2
H44F H 0.5093 0.3911 0.4879 0.079 Uiso 0.35 1 calc GR . P A 2
C45B C 0.661(3) 0.2811(18) 0.523(3) 0.105(14) Uiso 0.35 1 d D . P A 2
H45D H 0.6686 0.2456 0.4834 0.158 Uiso 0.35 1 calc GR . P A 2
H45E H 0.6159 0.2589 0.5385 0.158 Uiso 0.35 1 calc GR . P A 2
H45F H 0.7184 0.2888 0.5691 0.158 Uiso 0.35 1 calc GR . P A 2
C46 C 1.0498(8) 0.5046(7) 0.8547(6) 0.060(3) Uani 1 1 d . . . . .
C47A C 0.9620(14) 0.5282(11) 0.8709(11) 0.044(4) Uiso 0.5 1 d . . P B 1
H47A H 0.9120 0.4913 0.8411 0.053 Uiso 0.5 1 calc GR . P B 1
H47B H 0.9444 0.5808 0.8536 0.053 Uiso 0.5 1 calc GR . P B 1
H47C H 0.9769 0.5265 0.9276 0.053 Uiso 0.5 1 calc GR . P B 1
C48A C 1.0710(18) 0.4260(13) 0.8674(14) 0.056(5) Uiso 0.5 1 d . . P B 1
H48A H 1.1258 0.4155 0.8597 0.067 Uiso 0.5 1 calc GR . P B 1
H48B H 1.0212 0.3929 0.8297 0.067 Uiso 0.5 1 calc GR . P B 1
H48C H 1.0809 0.4147 0.9215 0.067 Uiso 0.5 1 calc GR . P B 1
C49A C 1.1209(18) 0.5638(15) 0.9150(15) 0.069(6) Uiso 0.5 1 d . . P B 1
H49A H 1.0976 0.6165 0.9061 0.083 Uiso 0.5 1 calc GR . P B 1
H49B H 1.1769 0.5617 0.9075 0.083 Uiso 0.5 1 calc GR . P B 1
H49C H 1.1330 0.5505 0.9691 0.083 Uiso 0.5 1 calc GR . P B 1
C47B C 1.006(2) 0.5509(16) 0.8866(16) 0.072(6) Uiso 0.5 1 d . . P B 2
H47D H 0.9413 0.5497 0.8511 0.086 Uiso 0.5 1 calc GR . P B 2
H47E H 1.0299 0.6044 0.8937 0.086 Uiso 0.5 1 calc GR . P B 2
H47F H 1.0136 0.5322 0.9380 0.086 Uiso 0.5 1 calc GR . P B 2
C48B C 1.032(2) 0.4127(17) 0.8569(19) 0.078(8) Uiso 0.5 1 d . . P B 2
H48D H 1.0662 0.3837 0.8321 0.094 Uiso 0.5 1 calc GR . P B 2
H48E H 0.9679 0.4000 0.8278 0.094 Uiso 0.5 1 calc GR . P B 2
H48F H 1.0524 0.3984 0.9119 0.094 Uiso 0.5 1 calc GR . P B 2
C49B C 1.156(2) 0.511(2) 0.905(2) 0.100(9) Uiso 0.5 1 d . . P B 2
H49D H 1.1784 0.5635 0.9045 0.120 Uiso 0.5 1 calc GR . P B 2
H49E H 1.1856 0.4736 0.8825 0.120 Uiso 0.5 1 calc GR . P B 2
H49F H 1.1707 0.4981 0.9602 0.120 Uiso 0.5 1 calc GR . P B 2
C50 C 1.2621(6) 0.8264(5) 0.7009(6) 0.047(2) Uani 1 1 d . . . . .
C51 C 1.2102(9) 0.8774(8) 0.7384(8) 0.081(4) Uani 1 1 d . . . . .
H51A H 1.1932 0.8461 0.7732 0.097 Uiso 1 1 calc GR . . . .
H51B H 1.1557 0.8966 0.6963 0.097 Uiso 1 1 calc GR . . . .
H51C H 1.2488 0.9217 0.7693 0.097 Uiso 1 1 calc GR . . . .
C52 C 1.3436(9) 0.7930(7) 0.7641(8) 0.076(4) Uani 1 1 d . . . . .
H52A H 1.3787 0.7657 0.7395 0.091 Uiso 1 1 calc GR . . . .
H52B H 1.3246 0.7564 0.7935 0.091 Uiso 1 1 calc GR . . . .
H52C H 1.3808 0.8352 0.8004 0.091 Uiso 1 1 calc GR . . . .
C53 C 1.2920(9) 0.8796(7) 0.6523(8) 0.073(3) Uani 1 1 d . . . . .
H53A H 1.2389 0.8988 0.6088 0.087 Uiso 1 1 calc GR . . . .
H53B H 1.3286 0.8505 0.6306 0.087 Uiso 1 1 calc GR . . . .
H53C H 1.3277 0.9238 0.6862 0.087 Uiso 1 1 calc GR . . . .
C54 C 0.3431(5) 1.0281(4) -0.4407(5) 0.0328(16) Uani 1 1 d . . . . .
H54 H 0.3929 1.0214 -0.3916 0.039 Uiso 1 1 calc R . . . .
C55 C 0.2735(6) 1.0720(5) -0.4412(5) 0.0393(18) Uani 1 1 d . . . . .
H55 H 0.2757 1.0946 -0.3929 0.047 Uiso 1 1 calc R . . . .
C56 C 0.1992(6) 1.0840(5) -0.5120(5) 0.046(2) Uani 1 1 d . . . . .
C57 C 0.2033(6) 1.0522(5) -0.5809(5) 0.044(2) Uani 1 1 d . . . . .
H57 H 0.1559 1.0614 -0.6308 0.053 Uiso 1 1 calc R . . . .
C58 C 0.2736(6) 1.0081(5) -0.5783(5) 0.0357(17) Uani 1 1 d . . . . .
C59 C 0.2801(5) 0.9684(5) -0.6477(5) 0.0350(17) Uani 1 1 d . . . . .
C60 C 0.2191(6) 0.9704(5) -0.7274(5) 0.0394(18) Uani 1 1 d . . . . .
H60 H 0.1680 1.0021 -0.7421 0.047 Uiso 1 1 calc R . . . .
C61 C 0.2338(6) 0.9254(5) -0.7855(5) 0.0426(19) Uani 1 1 d . . . . .
C62 C 0.3102(6) 0.8799(5) -0.7617(4) 0.0345(17) Uani 1 1 d . . . . .
H62 H 0.3218 0.8491 -0.7998 0.041 Uiso 1 1 calc R . . . .
C63 C 0.3695(5) 0.8798(4) -0.6815(4) 0.0322(16) Uani 1 1 d . . . . .
C64 C 0.4492(5) 0.8312(4) -0.6437(5) 0.0312(16) Uani 1 1 d . . . . .
C65 C 0.4754(5) 0.7746(5) -0.6828(5) 0.0341(16) Uani 1 1 d . . . . .
H65 H 0.4440 0.7677 -0.7387 0.041 Uiso 1 1 calc R . . . .
C66 C 0.5480(6) 0.7259(5) -0.6425(5) 0.0392(18) Uani 1 1 d . . . . .
C67 C 0.5925(6) 0.7427(5) -0.5617(5) 0.0413(19) Uani 1 1 d . . . . .
H67 H 0.6438 0.7138 -0.5316 0.050 Uiso 1 1 calc R . . . .
C68 C 0.5641(5) 0.8005(4) -0.5236(5) 0.0350(17) Uani 1 1 d . . . . .
H68 H 0.5954 0.8091 -0.4679 0.042 Uiso 1 1 calc R . . . .
C69A C 0.1154(12) 1.1165(11) -0.5038(11) 0.034(4) Uiso 0.5 1 d . . P C 1
C70A C 0.0404(15) 1.1211(13) -0.5887(13) 0.052(5) Uiso 0.5 1 d . . P C 1
H70A H 0.0219 1.0684 -0.6126 0.062 Uiso 0.5 1 calc GR . P C 1
H70B H 0.0634 1.1504 -0.6208 0.062 Uiso 0.5 1 calc GR . P C 1
H70C H -0.0114 1.1474 -0.5862 0.062 Uiso 0.5 1 calc GR . P C 1
C71A C 0.0921(17) 1.0852(14) -0.4450(14) 0.065(6) Uiso 0.5 1 d . . P C 1
H71A H 0.1429 1.0928 -0.3931 0.078 Uiso 0.5 1 calc GR . P C 1
H71B H 0.0775 1.0294 -0.4573 0.078 Uiso 0.5 1 calc GR . P C 1
H71C H 0.0396 1.1118 -0.4442 0.078 Uiso 0.5 1 calc GR . P C 1
C72A C 0.1485(16) 1.2050(12) -0.4740(14) 0.059(5) Uiso 0.5 1 d . . P C 1
H72A H 0.1963 1.2061 -0.4202 0.088 Uiso 0.5 1 calc GR . P C 1
H72B H 0.0977 1.2350 -0.4741 0.088 Uiso 0.5 1 calc GR . P C 1
H72C H 0.1716 1.2279 -0.5096 0.088 Uiso 0.5 1 calc GR . P C 1
C69B C 0.1229(13) 1.1391(12) -0.5188(11) 0.037(4) Uiso 0.5 1 d . . P C 2
C70B C 0.028(3) 1.094(2) -0.574(2) 0.099(6) Uiso 0.5 1 d . . P C 2
H70D H 0.0235 1.0458 -0.5501 0.119 Uiso 0.5 1 calc GR . P C 2
H70E H 0.0261 1.0827 -0.6267 0.119 Uiso 0.5 1 calc GR . P C 2
H70F H -0.0216 1.1277 -0.5781 0.119 Uiso 0.5 1 calc GR . P C 2
C71B C 0.118(2) 1.154(2) -0.441(2) 0.099(6) Uiso 0.5 1 d . . P C 2
H71D H 0.1708 1.1856 -0.4060 0.119 Uiso 0.5 1 calc GR . P C 2
H71E H 0.1182 1.1039 -0.4176 0.119 Uiso 0.5 1 calc GR . P C 2
H71F H 0.0632 1.1810 -0.4491 0.119 Uiso 0.5 1 calc GR . P C 2
C72B C 0.136(2) 1.2200(19) -0.544(2) 0.099(6) Uiso 0.5 1 d . . P C 2
H72D H 0.0976 1.2566 -0.5304 0.119 Uiso 0.5 1 calc GR . P C 2
H72E H 0.1185 1.2184 -0.6007 0.119 Uiso 0.5 1 calc GR . P C 2
H72F H 0.1989 1.2372 -0.5154 0.119 Uiso 0.5 1 calc GR . P C 2
C73 C 0.1638(6) 0.9246(6) -0.8711(5) 0.052(2) Uani 1 1 d D . . . .
C74A C 0.153(3) 1.0096(14) -0.899(3) 0.1094(16) Uiso 0.5 1 d D . P D 1
H74A H 0.1303 1.0419 -0.8674 0.164 Uiso 0.5 1 calc GR . P D 1
H74B H 0.1109 1.0095 -0.9551 0.164 Uiso 0.5 1 calc GR . P D 1
H74C H 0.2119 1.0307 -0.8929 0.164 Uiso 0.5 1 calc GR . P D 1
C75A C 0.091(2) 0.8625(18) -0.884(3) 0.1094(16) Uiso 0.5 1 d D . P D 1
H75A H 0.1140 0.8108 -0.8869 0.164 Uiso 0.5 1 calc GR . P D 1
H75B H 0.0382 0.8708 -0.9336 0.164 Uiso 0.5 1 calc GR . P D 1
H75C H 0.0727 0.8662 -0.8398 0.164 Uiso 0.5 1 calc GR . P D 1
C76A C 0.197(3) 0.884(2) -0.929(2) 0.1094(16) Uiso 0.5 1 d D . P D 1
H76A H 0.1970 0.8281 -0.9231 0.131 Uiso 0.5 1 calc GR . P D 1
H76B H 0.2578 0.9036 -0.9172 0.131 Uiso 0.5 1 calc GR . P D 1
H76C H 0.1564 0.8960 -0.9832 0.131 Uiso 0.5 1 calc GR . P D 1
C74B C 0.1192(17) 1.0059(11) -0.8933(16) 0.064(4) Uiso 0.5 1 d D . P D 2
H74D H 0.1635 1.0434 -0.8955 0.077 Uiso 0.5 1 calc GR . P D 2
H74E H 0.0986 1.0243 -0.8532 0.077 Uiso 0.5 1 calc GR . P D 2
H74F H 0.0678 1.0006 -0.9451 0.077 Uiso 0.5 1 calc GR . P D 2
C75B C 0.0754(13) 0.8910(13) -0.8790(16) 0.064(4) Uiso 0.5 1 d D . P D 2
H75D H 0.0547 0.9210 -0.8441 0.077 Uiso 0.5 1 calc GR . P D 2
H75E H 0.0828 0.8367 -0.8641 0.077 Uiso 0.5 1 calc GR . P D 2
H75F H 0.0310 0.8932 -0.9340 0.077 Uiso 0.5 1 calc GR . P D 2
C76B C 0.2057(19) 0.9115(14) -0.9296(15) 0.064(4) Uiso 0.5 1 d D . P D 2
H76D H 0.2366 0.8620 -0.9203 0.077 Uiso 0.5 1 calc GR . P D 2
H76E H 0.2492 0.9541 -0.9226 0.077 Uiso 0.5 1 calc GR . P D 2
H76F H 0.1585 0.9102 -0.9837 0.077 Uiso 0.5 1 calc GR . P D 2
C77 C 0.5735(6) 0.6560(5) -0.6812(6) 0.045(2) Uani 1 1 d . . . . .
C78 C 0.5385(9) 0.5826(6) -0.6565(8) 0.065(3) Uani 1 1 d . . . . .
H78A H 0.4728 0.5839 -0.6761 0.078 Uiso 1 1 calc GR . . . .
H78B H 0.5655 0.5814 -0.5986 0.078 Uiso 1 1 calc GR . . . .
H78C H 0.5550 0.5360 -0.6792 0.078 Uiso 1 1 calc GR . . . .
C79 C 0.6742(7) 0.6529(6) -0.6548(7) 0.056(2) Uani 1 1 d . . . . .
H79A H 0.7035 0.6482 -0.5973 0.067 Uiso 1 1 calc GR . . . .
H79B H 0.6962 0.7007 -0.6686 0.067 Uiso 1 1 calc GR . . . .
H79C H 0.6882 0.6078 -0.6813 0.067 Uiso 1 1 calc GR . . . .
C80 C 0.5290(9) 0.6579(7) -0.7721(7) 0.070(3) Uani 1 1 d . . . . .
H80A H 0.5418 0.6098 -0.7954 0.084 Uiso 1 1 calc GR . . . .
H80B H 0.5533 0.7027 -0.7886 0.084 Uiso 1 1 calc GR . . . .
H80C H 0.4638 0.6623 -0.7903 0.084 Uiso 1 1 calc GR . . . .
B1 B 0.6363(9) 0.8793(6) 0.2237(6) 0.054(3) Uani 1 1 d . . . . .
F1 F 0.5953(6) 0.8439(5) 0.1518(4) 0.110(4) Uani 1 1 d . U . . .
F2 F 0.6866(5) 0.8267(4) 0.2775(4) 0.078(2) Uani 1 1 d . . . . .
F3 F 0.5781(6) 0.9148(6) 0.2485(4) 0.107(3) Uani 1 1 d . U . . .
B2 B 0.6624(8) 0.4448(6) 0.1863(7) 0.052(3) Uani 1 1 d . . . . .
F4 F 0.6942(9) 0.9337(6) 0.2209(8) 0.143(4) Uani 1 1 d . . . . .
F5 F 0.6910(5) 0.3839(4) 0.1533(5) 0.085(2) Uani 1 1 d . . . . .
F6 F 0.6181(7) 0.4130(6) 0.2259(5) 0.111(3) Uani 1 1 d . . . . .
F7 F 0.7353(5) 0.4899(4) 0.2366(4) 0.0759(19) Uani 1 1 d . . . . .
F8 F 0.6061(6) 0.4879(4) 0.1279(5) 0.110(3) Uani 1 1 d . U . . .
B3 B 0.9740(9) 0.7998(7) -0.2062(8) 0.128(8) Uiso 1 1 d D . . . .
F9A F 0.9641(10) 0.7244(7) -0.1884(9) 0.1094(16) Uiso 0.7 1 d D . P E 1
F10A F 0.8967(8) 0.8414(8) -0.2408(8) 0.1094(16) Uiso 0.7 1 d D . P E 1
F11A F 1.0275(9) 0.7918(8) -0.2477(8) 0.1094(16) Uiso 0.7 1 d D . P E 1
F12A F 1.0206(10) 0.8388(8) -0.1336(7) 0.1094(16) Uiso 0.7 1 d D . P E 1
F9B F 0.958(3) 0.837(2) -0.147(2) 0.215(13) Uiso 0.3 1 d D . P E 2
F10B F 0.936(3) 0.843(2) -0.2720(18) 0.215(13) Uiso 0.3 1 d D . P E 2
F11B F 1.0619(11) 0.790(3) -0.188(2) 0.215(13) Uiso 0.3 1 d D . P E 2
F12B F 0.930(3) 0.7281(14) -0.224(3) 0.215(13) Uiso 0.3 1 d D . P E 2
B4A B 0.8654(19) 0.1950(17) 0.6326(17) 0.1094(16) Uiso 0.5 1 d D . P F 1
F13A F 0.7772(12) 0.1745(11) 0.5876(11) 0.1094(16) Uiso 0.5 1 d D . P F 1
F14A F 0.8870(13) 0.1725(11) 0.7073(11) 0.1094(16) Uiso 0.5 1 d D . P F 1
F15A F 0.9184(14) 0.1590(12) 0.6006(12) 0.1094(16) Uiso 0.5 1 d D . P F 1
F16A F 0.8764(14) 0.2739(11) 0.6282(13) 0.1094(16) Uiso 0.5 1 d D . P F 1
B4B B 0.8734(12) 0.2238(10) 0.6720(11) 0.044(4) Uiso 0.5 1 d D . P G 2
F13B F 0.8833(11) 0.2998(8) 0.6598(10) 0.084(4) Uiso 0.5 1 d D . P G 2
F14B F 0.7904(9) 0.2076(8) 0.6669(9) 0.081(4) Uiso 0.5 1 d D . P G 2
F15B F 0.9364(9) 0.2124(8) 0.7500(7) 0.067(3) Uiso 0.5 1 d D . P G 2
F16B F 0.8956(12) 0.1774(10) 0.6214(10) 0.089(5) Uiso 0.5 1 d D . P G 2
Cl1 Cl 1.2954(5) 0.4120(6) 1.0801(6) 0.214(4) Uani 1 1 d . . . . .
Cl2 Cl 1.4150(6) 0.3422(6) 1.2173(5) 0.205(4) Uani 1 1 d . . . . .
C81 C 1.3954(16) 0.4315(14) 1.1586(17) 0.161(10) Uani 1 1 d . . . . .
H81A H 1.3920 0.4782 1.1903 0.193 Uiso 1 1 calc R . . . .
H81B H 1.4441 0.4401 1.1410 0.193 Uiso 1 1 calc R . . . .
Cl3 Cl 0.3758(6) 0.7548(4) -0.9321(5) 0.166(3) Uani 1 1 d . . . . .
Cl4 Cl 0.2226(8) 0.7576(6) -1.0735(5) 0.225(4) Uani 1 1 d D . . . .
C82 C 0.2996(17) 0.703(2) -1.005(2) 0.224(16) Uani 1 1 d . U . . .
H82A H 0.2680 0.6680 -0.9831 0.269 Uiso 1 1 calc R . . . .
H82B H 0.3297 0.6699 -1.0310 0.269 Uiso 1 1 calc R . . . .
Cl5 Cl 0.1396(12) 0.6592(11) -0.9097(10) 0.202(5) Uiso 0.5 1 d D . P H 1
Cl6 Cl 0.2582(12) 0.5816(11) -0.7657(10) 0.202(5) Uiso 0.5 1 d D . P H 1
C83 C 0.245(3) 0.661(2) -0.824(2) 0.202(5) Uiso 0.5 1 d D . P H 1
H83A H 0.2944 0.6624 -0.8419 0.243 Uiso 0.5 1 calc R . P H 1
H83B H 0.2501 0.7095 -0.7918 0.243 Uiso 0.5 1 calc R . P H 1
Cl8B Cl 0.273(2) 0.456(2) -0.701(2) 0.346(11) Uiso 0.5 1 d D . P I 2
Cl7B Cl 0.211(3) 0.346(2) -0.621(2) 0.346(11) Uiso 0.5 1 d D . P I 2
C84B C 0.278(7) 0.358(3) -0.674(7) 0.346(11) Uiso 0.5 1 d D . P I 2
H84A H 0.2551 0.3222 -0.7216 0.415 Uiso 0.5 1 calc R . P I 2
H84B H 0.3408 0.3451 -0.6404 0.415 Uiso 0.5 1 calc R . P I 2
Cl7A Cl 0.2363(11) 0.2377(8) -0.6553(10) 0.179(4) Uiso 0.5 1 d D . P J 1
C84A C 0.217(4) 0.3363(13) -0.6870(19) 0.179(4) Uiso 0.5 1 d D . P J 1
H84C H 0.2374 0.3441 -0.7296 0.215 Uiso 0.5 1 calc R . P J 1
H84D H 0.1525 0.3479 -0.7070 0.215 Uiso 0.5 1 calc R . P J 1
Cl8A Cl 0.2804(12) 0.3962(9) -0.6031(10) 0.179(4) Uiso 0.5 1 d D . P J 1

loop_
_atom_site_aniso_label
_atom_site_aniso_U_11
_atom_site_aniso_U_22
_atom_site_aniso_U_33
_atom_site_aniso_U_23
_atom_site_aniso_U_13
_atom_site_aniso_U_12
Fe1 0.0403(7) 0.0390(6) 0.0248(5) 0.0068(4) 0.0041(5) 0.0061(5)
Pt1 0.02627(16) 0.02474(14) 0.02561(15) 0.00411(11) 0.00872(12) 0.00411(11)
Pt2 0.02889(17) 0.02712(15) 0.02427(15) 0.00422(11) 0.00793(12) 0.00109(11)
N1 0.038(4) 0.046(4) 0.025(3) 0.007(3) 0.000(3) 0.006(3)
N2 0.041(4) 0.040(4) 0.025(3) 0.004(3) 0.006(3) 0.001(3)
N3 0.038(4) 0.029(3) 0.026(3) 0.006(2) 0.007(3) 0.005(3)
N4 0.031(4) 0.038(3) 0.027(3) 0.007(3) 0.003(3) 0.002(3)
N5 0.040(4) 0.039(4) 0.034(4) 0.011(3) 0.006(3) 0.004(3)
N6 0.055(5) 0.043(4) 0.027(3) 0.003(3) 0.002(3) 0.014(3)
N7 0.045(4) 0.037(4) 0.029(3) 0.007(3) 0.001(3) 0.010(3)
N8 0.041(4) 0.045(4) 0.030(3) 0.011(3) 0.010(3) 0.015(3)
N9 0.059(5) 0.072(5) 0.039(4) 0.018(4) 0.024(4) 0.035(4)
N10 0.047(5) 0.052(4) 0.038(4) 0.014(3) 0.011(3) 0.018(3)
N11 0.028(3) 0.034(3) 0.038(4) 0.003(3) 0.009(3) 0.005(3)
N12 0.030(3) 0.027(3) 0.036(3) 0.004(3) 0.014(3) 0.003(2)
N13 0.029(3) 0.026(3) 0.028(3) 0.005(2) 0.010(3) 0.005(2)
N14 0.032(3) 0.034(3) 0.022(3) 0.003(2) 0.002(3) -0.004(3)
N15 0.029(3) 0.030(3) 0.024(3) 0.006(2) 0.009(3) -0.003(2)
N16 0.040(4) 0.029(3) 0.030(3) 0.003(2) 0.015(3) -0.002(3)
C1 0.044(5) 0.059(6) 0.039(5) 0.003(4) 0.002(4) -0.001(4)
C2 0.054(7) 0.065(7) 0.052(6) 0.001(5) -0.008(5) -0.016(5)
C3 0.050(6) 0.048(5) 0.043(5) -0.004(4) 0.005(4) -0.018(4)
C4 0.032(4) 0.034(4) 0.027(4) 0.000(3) 0.009(3) 0.000(3)
C5 0.037(4) 0.028(4) 0.039(4) 0.003(3) 0.013(4) 0.004(3)
C6 0.032(4) 0.038(4) 0.028(4) 0.000(3) 0.013(3) 0.006(3)
C7 0.034(4) 0.037(4) 0.026(4) 0.004(3) 0.008(3) 0.004(3)
C8 0.034(4) 0.038(4) 0.020(3) 0.002(3) 0.007(3) 0.002(3)
C9 0.041(5) 0.041(4) 0.031(4) 0.003(3) 0.007(4) -0.003(4)
C10 0.049(5) 0.036(4) 0.035(4) -0.003(3) 0.008(4) -0.007(4)
C11 0.053(5) 0.033(4) 0.042(5) 0.008(3) 0.016(4) -0.001(4)
C12 0.032(4) 0.035(4) 0.025(4) 0.004(3) 0.009(3) 0.007(3)
C13 0.026(4) 0.030(4) 0.037(4) -0.004(3) 0.010(3) 0.000(3)
C14 0.071(7) 0.046(5) 0.034(5) -0.009(4) 0.010(5) 0.010(5)
C15 0.085(8) 0.040(5) 0.050(6) -0.006(4) 0.017(5) 0.020(5)
C16 0.058(6) 0.044(5) 0.043(5) 0.005(4) 0.009(4) 0.012(4)
C17 0.035(4) 0.033(4) 0.026(4) 0.005(3) 0.005(3) 0.001(3)
C18 0.039(5) 0.038(4) 0.035(4) 0.011(3) 0.007(4) 0.009(3)
C19 0.044(5) 0.040(4) 0.030(4) 0.009(3) 0.009(4) 0.003(4)
C20 0.055(6) 0.061(6) 0.028(4) 0.013(4) 0.017(4) 0.025(5)
C21 0.049(5) 0.049(5) 0.037(5) 0.019(4) 0.015(4) 0.018(4)
C22 0.106(11) 0.142(13) 0.051(7) 0.035(7) 0.046(7) 0.082(10)
C23 0.107(11) 0.134(13) 0.061(8) 0.033(8) 0.031(8) 0.092(10)
C24 0.057(6) 0.076(7) 0.048(6) 0.021(5) 0.023(5) 0.034(5)
C25 0.033(4) 0.040(4) 0.029(4) 0.009(3) 0.004(3) 0.004(3)
C26 0.032(4) 0.026(3) 0.041(5) 0.005(3) 0.014(4) 0.000(3)
C27 0.028(4) 0.031(4) 0.051(5) 0.000(3) 0.011(4) 0.005(3)
C28 0.028(4) 0.033(4) 0.067(6) -0.006(4) 0.008(4) 0.000(3)
C29 0.036(5) 0.030(4) 0.070(6) 0.008(4) 0.021(4) 0.003(3)
C30 0.040(5) 0.035(4) 0.060(6) 0.000(4) 0.025(4) -0.004(3)
C31 0.037(4) 0.031(4) 0.042(4) 0.007(3) 0.023(4) 0.003(3)
C32 0.028(4) 0.034(4) 0.041(4) 0.006(3) 0.012(3) 0.004(3)
C33 0.045(5) 0.042(4) 0.037(4) 0.010(3) 0.022(4) 0.003(4)
C34 0.051(5) 0.055(5) 0.029(4) 0.013(4) 0.016(4) 0.009(4)
C35 0.044(5) 0.052(5) 0.027(4) 0.007(4) 0.009(4) 0.001(4)
C36 0.037(4) 0.029(4) 0.035(4) 0.007(3) 0.015(3) 0.006(3)
C37 0.036(4) 0.029(4) 0.031(4) 0.003(3) 0.014(3) 0.002(3)
C38 0.032(4) 0.043(4) 0.030(4) -0.002(3) 0.010(3) 0.003(3)
C39 0.035(4) 0.029(4) 0.045(5) 0.000(3) 0.017(4) -0.001(3)
C40 0.052(5) 0.028(4) 0.046(5) 0.000(3) 0.024(4) -0.002(3)
C41 0.030(4) 0.023(3) 0.035(4) -0.001(3) 0.016(3) 0.007(3)
C42 0.037(5) 0.046(5) 0.086(8) 0.005(5) 0.021(5) -0.005(4)
C46 0.080(8) 0.074(7) 0.031(5) 0.014(4) 0.029(5) -0.002(6)
C50 0.037(5) 0.042(5) 0.053(5) -0.002(4) 0.009(4) -0.006(4)
C51 0.062(8) 0.080(8) 0.085(9) -0.041(7) 0.020(7) -0.009(6)
C52 0.067(8) 0.060(7) 0.070(8) 0.004(6) -0.001(6) -0.017(6)
C53 0.075(8) 0.067(7) 0.069(8) 0.001(6) 0.025(6) -0.027(6)
C54 0.033(4) 0.035(4) 0.027(4) 0.000(3) 0.010(3) -0.001(3)
C55 0.038(5) 0.044(4) 0.028(4) -0.005(3) 0.007(3) 0.001(4)
C56 0.041(5) 0.046(5) 0.043(5) -0.013(4) 0.010(4) 0.007(4)
C57 0.036(5) 0.057(5) 0.034(4) -0.005(4) 0.010(4) 0.011(4)
C58 0.036(4) 0.037(4) 0.032(4) 0.002(3) 0.012(3) 0.001(3)
C59 0.032(4) 0.043(4) 0.028(4) 0.001(3) 0.010(3) 0.004(3)
C60 0.030(4) 0.054(5) 0.029(4) 0.009(3) 0.006(3) 0.009(4)
C61 0.036(5) 0.051(5) 0.035(4) 0.009(4) 0.008(4) 0.004(4)
C62 0.040(5) 0.040(4) 0.019(3) 0.003(3) 0.008(3) 0.003(3)
C63 0.033(4) 0.032(4) 0.029(4) 0.005(3) 0.011(3) 0.005(3)
C64 0.025(4) 0.034(4) 0.034(4) 0.009(3) 0.010(3) 0.003(3)
C65 0.034(4) 0.040(4) 0.030(4) 0.002(3) 0.015(3) 0.005(3)
C66 0.039(5) 0.039(4) 0.046(5) 0.006(4) 0.024(4) 0.006(3)
C67 0.034(4) 0.044(5) 0.045(5) 0.007(4) 0.015(4) 0.011(4)
C68 0.033(4) 0.034(4) 0.034(4) 0.008(3) 0.009(3) 0.003(3)
C73 0.044(5) 0.073(6) 0.035(5) 0.004(4) 0.011(4) 0.008(5)
C77 0.050(5) 0.043(5) 0.052(5) 0.007(4) 0.031(5) 0.013(4)
C78 0.080(8) 0.045(5) 0.080(8) 0.000(5) 0.042(7) 0.011(5)
C79 0.058(6) 0.057(6) 0.062(6) 0.010(5) 0.034(5) 0.018(5)
C80 0.083(8) 0.073(7) 0.054(6) -0.010(5) 0.029(6) 0.027(6)
B1 0.075(8) 0.040(5) 0.034(5) 0.004(4) 0.009(5) 0.018(5)
F1 0.122(7) 0.102(6) 0.055(4) -0.023(4) -0.015(4) 0.078(5)
F2 0.100(5) 0.062(4) 0.048(3) 0.005(3) 0.007(3) 0.035(4)
F3 0.114(7) 0.143(7) 0.057(4) 0.011(4) 0.025(4) 0.083(6)
B2 0.057(7) 0.038(5) 0.044(6) -0.005(4) 0.005(5) -0.009(5)
F4 0.178(12) 0.098(7) 0.160(10) 0.032(7) 0.076(9) -0.025(7)
F5 0.079(5) 0.061(4) 0.088(5) -0.021(4) 0.009(4) 0.005(3)
F6 0.105(7) 0.143(8) 0.089(6) 0.000(5) 0.046(5) -0.038(6)
F7 0.081(5) 0.072(4) 0.055(4) -0.015(3) 0.010(3) -0.024(3)
F8 0.104(6) 0.057(4) 0.103(6) 0.024(4) -0.024(5) 0.001(4)
Cl1 0.130(6) 0.246(9) 0.218(9) -0.044(7) 0.030(6) 0.022(6)
Cl2 0.191(8) 0.244(10) 0.181(7) -0.008(7) 0.081(6) -0.056(7)
C81 0.112(17) 0.139(19) 0.21(3) -0.056(19) 0.052(18) -0.020(14)
Cl3 0.190(7) 0.130(5) 0.166(6) 0.032(4) 0.059(5) 0.010(4)
Cl4 0.308(12) 0.222(9) 0.130(6) -0.032(6) 0.079(7) 0.042(8)
C82 0.105(17) 0.22(3) 0.24(3) -0.09(2) -0.019(18) 0.033(18)

loop_
_atom_type_symbol
_atom_type_description
_atom_type_scat_dispersion_real
_atom_type_scat_dispersion_imag
_atom_type_scat_source
C C 0.0033 0.0016 'International Tables Vol C Tables 4.2.6.8 and 6.1.1.4'
H H 0.0000 0.0000 'International Tables Vol C Tables 4.2.6.8 and 6.1.1.4'
B B 0.0013 0.0007 'International Tables Vol C Tables 4.2.6.8 and 6.1.1.4'
Cl Cl 0.1484 0.1585 'International Tables Vol C Tables 4.2.6.8 and 6.1.1.4'
F F 0.0171 0.0103 'International Tables Vol C Tables 4.2.6.8 and 6.1.1.4'
Fe Fe 0.3463 0.8444 'International Tables Vol C Tables 4.2.6.8 and 6.1.1.4'
N N 0.0061 0.0033 'International Tables Vol C Tables 4.2.6.8 and 6.1.1.4'
Pt Pt -1.7033 8.3905 'International Tables Vol C Tables 4.2.6.8 and 6.1.1.4'

loop_
_exptl_crystal_face_index_h
_exptl_crystal_face_index_k
_exptl_crystal_face_index_l
_exptl_crystal_face_perp_dist
1 -1 -1 0.0585
-1 1 1 0.0491
2 1 0 0.1146
0 1 -2 0.0218
0 -1 2 0.0229
0 -2 -1 0.0833
-2 1 2 0.0552

loop_
_geom_angle_atom_site_label_1
_geom_angle_atom_site_label_2
_geom_angle_atom_site_label_3
_geom_angle
N1 Fe1 N10 92.6(3)
N3 Fe1 N1 73.3(2)
N3 Fe1 N5 73.8(2)
N3 Fe1 N6 128.9(3)
N3 Fe1 N8 156.6(3)
N3 Fe1 N10 90.0(3)
N5 Fe1 N1 145.6(3)
N5 Fe1 N10 97.1(3)
N6 Fe1 N1 105.3(3)
N6 Fe1 N5 87.8(3)
N6 Fe1 N10 140.2(3)
N8 Fe1 N1 92.2(3)
N8 Fe1 N5 122.2(3)
N8 Fe1 N6 72.0(3)
N8 Fe1 N10 72.1(3)
N11 Pt1 N13 161.1(3)
N12 Pt1 N11 80.5(3)
N12 Pt1 N13 80.7(2)
N12 Pt1 C13 173.5(3)
C13 Pt1 N11 100.2(3)
C13 Pt1 N13 98.2(3)
N14 Pt2 N16 160.6(3)
N15 Pt2 N14 80.6(2)
N15 Pt2 N16 80.2(3)
C26 Pt2 N14 98.8(3)
C26 Pt2 N15 176.1(3)
C26 Pt2 N16 100.1(3)
N2 N1 Fe1 114.7(5)
C1 N1 Fe1 140.6(6)
C1 N1 N2 104.7(7)
N1 N2 C4 118.1(7)
C3 N2 N1 111.7(7)
C3 N2 C4 130.1(7)
C4 N3 Fe1 121.2(5)
C4 N3 C8 118.3(6)
C8 N3 Fe1 120.4(5)
N5 N4 C8 117.6(6)
C9 N4 N5 111.0(6)
C9 N4 C8 131.0(7)
N4 N5 Fe1 114.5(5)
C11 N5 Fe1 141.0(6)
C11 N5 N4 104.5(7)
N7 N6 Fe1 115.9(5)
C14 N6 Fe1 139.3(6)
C14 N6 N7 104.6(7)
N6 N7 C17 118.0(6)
C16 N7 N6 110.9(7)
C16 N7 C17 130.4(7)
C17 N8 Fe1 121.4(5)
C17 N8 C21 116.3(7)
C21 N8 Fe1 122.0(5)
N10 N9 C21 119.9(7)
C22 N9 N10 109.8(8)
C22 N9 C21 129.1(8)
N9 N10 Fe1 114.5(5)
C24 N10 Fe1 139.2(7)
C24 N10 N9 106.3(8)
C27 N11 Pt1 127.5(6)
C27 N11 C31 119.7(7)
C31 N11 Pt1 112.7(5)
C32 N12 Pt1 118.6(5)
C32 N12 C36 122.9(7)
C36 N12 Pt1 118.4(5)
C37 N13 Pt1 112.8(5)
C41 N13 Pt1 127.0(5)
C41 N13 C37 120.1(7)
C54 N14 Pt2 127.8(5)
C54 N14 C58 118.3(7)
C58 N14 Pt2 113.9(5)
C59 N15 Pt2 118.0(5)
C63 N15 Pt2 118.9(5)
C63 N15 C59 122.8(6)
C64 N16 Pt2 113.7(5)
C68 N16 Pt2 126.9(5)
C68 N16 C64 118.9(7)
N1 C1 H1 124.3
N1 C1 C2 111.3(9)
C2 C1 H1 124.3
C1 C2 H2 127.1
C1 C2 C3 105.8(9)
C3 C2 H2 127.1
N2 C3 C2 106.5(9)
N2 C3 H3 126.8
C2 C3 H3 126.8
N3 C4 N2 112.2(7)
N3 C4 C5 123.7(7)
C5 C4 N2 124.2(7)
C4 C5 H5 121.3
C4 C5 C6 117.4(7)
C6 C5 H5 121.3
C5 C6 C7 119.8(7)
C5 C6 C12 120.9(7)
C7 C6 C12 119.3(7)
C6 C7 H7 121.4
C8 C7 C6 117.1(7)
C8 C7 H7 121.4
N3 C8 N4 113.0(6)
N3 C8 C7 123.7(7)
C7 C8 N4 123.3(7)
N4 C9 H9 126.1
N4 C9 C10 107.7(7)
C10 C9 H9 126.1
C9 C10 H10 127.4
C9 C10 C11 105.2(8)
C11 C10 H10 127.4
N5 C11 C10 111.5(7)
N5 C11 H11 124.2
C10 C11 H11 124.2
C13 C12 C6 172.1(8)
C12 C13 Pt1 169.3(7)
N6 C14 H14 124.6
N6 C14 C15 110.8(8)
C15 C14 H14 124.6
C14 C15 H15 126.6
C16 C15 C14 106.8(8)
C16 C15 H15 126.6
N7 C16 H16 126.6
C15 C16 N7 106.8(8)
C15 C16 H16 126.6
N8 C17 N7 111.3(7)
N8 C17 C18 124.3(8)
C18 C17 N7 124.3(7)
C17 C18 H18 121.1
C17 C18 C19 117.9(7)
C19 C18 H18 121.1
C18 C19 C20 118.5(7)
C18 C19 C25 119.8(8)
C20 C19 C25 121.7(8)
C19 C20 H20 121.1
C21 C20 C19 117.9(8)
C21 C20 H20 121.1
N8 C21 N9 109.8(7)
C20 C21 N8 125.0(8)
C20 C21 N9 125.2(8)
N9 C22 H22 127.2
N9 C22 C23 105.5(10)
C23 C22 H22 127.2
C22 C23 H23 127.0
C24 C23 C22 106.1(10)
C24 C23 H23 127.0
N10 C24 C23 112.2(9)
N10 C24 H24 123.9
C23 C24 H24 123.9
C26 C25 C19 176.0(9)
C25 C26 Pt2 175.4(7)
N11 C27 C28 120.4(8)
C27 C28 H28 119.4
C29 C28 C27 121.3(9)
C29 C28 H28 119.4
C28 C29 C30 117.6(8)
C28 C29 C42 120.6(9)
C30 C29 C42 121.6(9)
C29 C30 C31 120.6(9)
N11 C31 C30 120.3(8)
N11 C31 C32 115.3(7)
C30 C31 C32 124.4(8)
N12 C32 C31 112.7(7)
N12 C32 C33 119.1(8)
C33 C32 C31 128.2(7)
C32 C33 H33 119.9
C32 C33 C34 120.2(8)
C34 C33 H33 119.9
C33 C34 C46 119.8(8)
C35 C34 C33 118.4(7)
C35 C34 C46 121.7(9)
C34 C35 H35 120.2
C34 C35 C36 119.6(8)
C36 C35 H35 120.2
N12 C36 C35 119.6(7)
N12 C36 C37 112.7(7)
C35 C36 C37 127.6(8)
N13 C37 C36 115.3(7)
C38 C37 N13 120.1(7)
C38 C37 C36 124.6(7)
C37 C38 H38 119.5
C37 C38 C39 121.1(8)
C39 C38 H38 119.5
C38 C39 C50 121.3(8)
C40 C39 C38 116.1(7)
C40 C39 C50 122.5(7)
C39 C40 H40 119.3
C41 C40 C39 121.3(7)
C41 C40 H40 119.3
N13 C41 C40 121.1(7)
N13 C41 H41 119.4
C40 C41 H41 119.4
C29 C42 C44A 110.5(10)
C29 C42 C45A 112.6(10)
C29 C42 C43B 105(3)
C29 C42 C45B 108(2)
C43A C42 C29 111.8(10)
C43A C42 C44A 110.0(12)
C43A C42 C45A 106.2(11)
C44A C42 C45A 105.6(11)
C44B C42 C29 108.6(15)
C44B C42 C43B 94(3)
C44B C42 C45B 130(2)
C45B C42 C43B 108.2(17)
C42 C43A H43A 109.5
C42 C43A H43B 109.5
C42 C43A H43C 109.5
H43A C43A H43B 109.5
H43A C43A H43C 109.5
H43B C43A H43C 109.5
C42 C44A H44A 109.5
C42 C44A H44B 109.5
C42 C44A H44C 109.5
H44A C44A H44B 109.5
H44A C44A H44C 109.5
H44B C44A H44C 109.5
C42 C45A H45A 109.5
C42 C45A H45B 109.5
C42 C45A H45C 109.5
H45A C45A H45B 109.5
H45A C45A H45C 109.5
H45B C45A H45C 109.5
C42 C43B H43D 109.5
C42 C43B H43E 109.5
C42 C43B H43F 109.5
H43D C43B H43E 109.5
H43D C43B H43F 109.5
H43E C43B H43F 109.5
C42 C44B H44D 109.5
C42 C44B H44E 109.5
C42 C44B H44F 109.5
H44D C44B H44E 109.5
H44D C44B H44F 109.5
H44E C44B H44F 109.5
C42 C45B H45D 109.5
C42 C45B H45E 109.5
C42 C45B H45F 109.5
H45D C45B H45E 109.5
H45D C45B H45F 109.5
H45E C45B H45F 109.5
C34 C46 C47A 105.9(10)
C34 C46 C49A 111.8(12)
C34 C46 C48B 108.2(13)
C34 C46 C49B 109.8(14)
C48A C46 C34 111.3(12)
C48A C46 C47A 112.7(14)
C48A C46 C49A 114.8(16)
C49A C46 C47A 99.4(14)
C47B C46 C34 111.2(14)
C47B C46 C48B 114.9(18)
C47B C46 C49B 112(2)
C49B C46 C48B 100.0(19)
C46 C47A H47A 109.5
C46 C47A H47B 109.5
C46 C47A H47C 109.5
H47A C47A H47B 109.5
H47A C47A H47C 109.5
H47B C47A H47C 109.5
C46 C48A H48A 109.5
C46 C48A H48B 109.5
C46 C48A H48C 109.5
H48A C48A H48B 109.5
H48A C48A H48C 109.5
H48B C48A H48C 109.5
C46 C49A H49A 109.5
C46 C49A H49B 109.5
C46 C49A H49C 109.5
H49A C49A H49B 109.5
H49A C49A H49C 109.5
H49B C49A H49C 109.5
C46 C47B H47D 109.5
C46 C47B H47E 109.5
C46 C47B H47F 109.5
H47D C47B H47E 109.5
H47D C47B H47F 109.5
H47E C47B H47F 109.5
C46 C48B H48D 109.5
C46 C48B H48E 109.5
C46 C48B H48F 109.5
H48D C48B H48E 109.5
H48D C48B H48F 109.5
H48E C48B H48F 109.5
C46 C49B H49D 109.5
C46 C49B H49E 109.5
C46 C49B H49F 109.5
H49D C49B H49E 109.5
H49D C49B H49F 109.5
H49E C49B H49F 109.5
C39 C50 C51 105.6(8)
C52 C50 C39 111.3(8)
C52 C50 C51 110.7(10)
C52 C50 C53 109.2(10)
C53 C50 C39 113.0(8)
C53 C50 C51 106.9(10)
C50 C51 H51A 109.5
C50 C51 H51B 109.5
C50 C51 H51C 109.5
H51A C51 H51B 109.5
H51A C51 H51C 109.5
H51B C51 H51C 109.5
C50 C52 H52A 109.5
C50 C52 H52B 109.5
C50 C52 H52C 109.5
H52A C52 H52B 109.5
H52A C52 H52C 109.5
H52B C52 H52C 109.5
C50 C53 H53A 109.5
C50 C53 H53B 109.5
C50 C53 H53C 109.5
H53A C53 H53B 109.5
H53A C53 H53C 109.5
H53B C53 H53C 109.5
N14 C54 H54 118.7
N14 C54 C55 122.5(7)
C55 C54 H54 118.7
C54 C55 H55 119.6
C54 C55 C56 120.8(8)
C56 C55 H55 119.6
C55 C56 C57 116.0(8)
C55 C56 C69A 116.0(10)
C55 C56 C69B 123.9(10)
C57 C56 C69A 126.9(10)
C57 C56 C69B 119.4(10)
C56 C57 H57 119.1
C58 C57 C56 121.7(8)
C58 C57 H57 119.1
N14 C58 C59 114.4(7)
C57 C58 N14 120.4(7)
C57 C58 C59 125.1(8)
N15 C59 C58 113.0(7)
N15 C59 C60 119.4(7)
C60 C59 C58 127.6(7)
C59 C60 H60 120.1
C61 C60 C59 119.9(8)
C61 C60 H60 120.1
C60 C61 C73 119.1(8)
C62 C61 C60 118.3(7)
C62 C61 C73 122.5(8)
C61 C62 H62 120.0
C61 C62 C63 120.0(7)
C63 C62 H62 120.0
N15 C63 C62 119.6(7)
N15 C63 C64 112.2(6)
C62 C63 C64 128.2(7)
N16 C64 C63 114.8(7)
C65 C64 N16 120.6(7)
C65 C64 C63 124.5(7)
C64 C65 H65 119.0
C64 C65 C66 121.9(7)
C66 C65 H65 119.0
C65 C66 C77 124.3(8)
C67 C66 C65 114.9(7)
C67 C66 C77 120.6(8)
C66 C67 H67 119.1
C66 C67 C68 121.7(8)
C68 C67 H67 119.1
N16 C68 C67 121.8(8)
N16 C68 H68 119.1
C67 C68 H68 119.1
C56 C69A C70A 107.2(14)
C56 C69A C72A 100.9(14)
C70A C69A C72A 105.4(16)
C71A C69A C56 117.2(17)
C71A C69A C70A 118.1(18)
C71A C69A C72A 106.0(16)
C69A C70A H70A 109.5
C69A C70A H70B 109.5
C69A C70A H70C 109.5
H70A C70A H70B 109.5
H70A C70A H70C 109.5
H70B C70A H70C 109.5
C69A C71A H71A 109.5
C69A C71A H71B 109.5
C69A C71A H71C 109.5
H71A C71A H71B 109.5
H71A C71A H71C 109.5
H71B C71A H71C 109.5
C69A C72A H72A 109.5
C69A C72A H72B 109.5
C69A C72A H72C 109.5
H72A C72A H72B 109.5
H72A C72A H72C 109.5
H72B C72A H72C 109.5
C56 C69B C70B 107.7(18)
C71B C69B C56 111.4(19)
C71B C69B C70B 104(2)
C71B C69B C72B 104(2)
C72B C69B C56 113.4(19)
C72B C69B C70B 115(2)
C69B C70B H70D 109.5
C69B C70B H70E 109.5
C69B C70B H70F 109.5
H70D C70B H70E 109.5
H70D C70B H70F 109.5
H70E C70B H70F 109.5
C69B C71B H71D 109.5
C69B C71B H71E 109.5
C69B C71B H71F 109.5
H71D C71B H71E 109.5
H71D C71B H71F 109.5
H71E C71B H71F 109.5
C69B C72B H72D 109.5
C69B C72B H72E 109.5
C69B C72B H72F 109.5
H72D C72B H72E 109.5
H72D C72B H72F 109.5
H72E C72B H72F 109.5
C61 C73 C74A 108.7(18)
C61 C73 C75A 109.4(18)
C61 C73 C76A 112.5(19)
C61 C73 C74B 112.1(12)
C75A C73 C74A 129(2)
C76A C73 C74A 101(2)
C76A C73 C75A 95(2)
C75B C73 C61 111.1(12)
C75B C73 C74B 89.5(14)
C75B C73 C76B 126.0(16)
C76B C73 C61 112.1(13)
C76B C73 C74B 102.6(15)
C73 C74A H74A 109.5
C73 C74A H74B 109.5
C73 C74A H74C 109.5
H74A C74A H74B 109.5
H74A C74A H74C 109.5
H74B C74A H74C 109.5
C73 C75A H75A 109.5
C73 C75A H75B 109.5
C73 C75A H75C 109.5
H75A C75A H75B 109.5
H75A C75A H75C 109.5
H75B C75A H75C 109.5
C73 C76A H76A 109.5
C73 C76A H76B 109.5
C73 C76A H76C 109.5
H76A C76A H76B 109.5
H76A C76A H76C 109.5
H76B C76A H76C 109.5
C73 C74B H74D 109.5
C73 C74B H74E 109.5
C73 C74B H74F 109.5
H74D C74B H74E 109.5
H74D C74B H74F 109.5
H74E C74B H74F 109.5
C73 C75B H75D 109.5
C73 C75B H75E 109.5
C73 C75B H75F 109.5
H75D C75B H75E 109.5
H75D C75B H75F 109.5
H75E C75B H75F 109.5
C73 C76B H76D 109.5
C73 C76B H76E 109.5
C73 C76B H76F 109.5
H76D C76B H76E 109.5
H76D C76B H76F 109.5
H76E C76B H76F 109.5
C66 C77 C78 106.9(7)
C66 C77 C80 111.4(8)
C79 C77 C66 111.5(8)
C79 C77 C78 110.0(8)
C79 C77 C80 108.2(8)
C80 C77 C78 108.8(10)
C77 C78 H78A 109.5
C77 C78 H78B 109.5
C77 C78 H78C 109.5
H78A C78 H78B 109.5
H78A C78 H78C 109.5
H78B C78 H78C 109.5
C77 C79 H79A 109.5
C77 C79 H79B 109.5
C77 C79 H79C 109.5
H79A C79 H79B 109.5
H79A C79 H79C 109.5
H79B C79 H79C 109.5
C77 C80 H80A 109.5
C77 C80 H80B 109.5
C77 C80 H80C 109.5
H80A C80 H80B 109.5
H80A C80 H80C 109.5
H80B C80 H80C 109.5
F1 B1 F2 109.9(8)
F1 B1 F3 113.0(11)
F1 B1 F4 108.1(11)
F3 B1 F2 110.6(9)
F4 B1 F2 106.9(11)
F4 B1 F3 108.1(10)
F5 B2 F7 109.8(10)
F6 B2 F5 106.6(9)
F6 B2 F7 111.1(9)
F8 B2 F5 109.1(10)
F8 B2 F6 110.2(11)
F8 B2 F7 110.0(9)
F9A B3 F11A 102.7(12)
F9A B3 F12A 104.7(12)
F10A B3 F9A 117.2(13)
F10A B3 F11A 116.9(12)
F10A B3 F12A 103.9(11)
F12A B3 F11A 111.1(12)
F9B B3 F10B 107.2(14)
F9B B3 F12B 108.8(14)
F10B B3 F12B 108.1(14)
F11B B3 F9B 113.3(14)
F11B B3 F10B 110.2(14)
F11B B3 F12B 109.1(14)
F13A B4A F15A 109(2)
F13A B4A F16A 108(2)
F14A B4A F13A 108(2)
F14A B4A F15A 111(2)
F14A B4A F16A 114(2)
F15A B4A F16A 107(2)
F13B B4B F15B 105.6(15)
F13B B4B F16B 109.9(16)
F14B B4B F13B 111.3(15)
F14B B4B F15B 108.5(14)
F14B B4B F16B 113.0(16)
F16B B4B F15B 108.1(15)
Cl1 C81 Cl2 104.0(13)
Cl1 C81 H81A 111.0
Cl1 C81 H81B 111.0
Cl2 C81 H81A 111.0
Cl2 C81 H81B 111.0
H81A C81 H81B 109.0
Cl3 C82 Cl4 113(2)
Cl3 C82 H82A 108.9
Cl3 C82 H82B 108.9
Cl4 C82 H82A 108.9
Cl4 C82 H82B 108.9
H82A C82 H82B 107.7
Cl5 C83 H83A 108.8
Cl5 C83 H83B 108.8
Cl6 C83 Cl5 113.6(16)
Cl6 C83 H83A 108.8
Cl6 C83 H83B 108.8
H83A C83 H83B 107.7
Cl8B C84B H84A 109.9
Cl8B C84B H84B 109.9
Cl7B C84B Cl8B 109.1(17)
Cl7B C84B H84A 109.9
Cl7B C84B H84B 109.9
H84A C84B H84B 108.3
Cl7A C84A H84C 110.6
Cl7A C84A H84D 110.6
H84C C84A H84D 108.7
Cl8A C84A Cl7A 105.8(14)
Cl8A C84A H84C 110.6
Cl8A C84A H84D 110.6

loop_
_geom_bond_atom_site_label_1
_geom_bond_atom_site_label_2
_geom_bond_distance
Fe1 N1 2.175(8)
Fe1 N3 2.121(6)
Fe1 N5 2.168(7)
Fe1 N6 2.165(7)
Fe1 N8 2.151(7)
Fe1 N10 2.202(8)
Pt1 N11 2.034(7)
Pt1 N12 1.955(6)
Pt1 N13 2.040(6)
Pt1 C13 1.967(8)
Pt2 N14 2.015(7)
Pt2 N15 1.962(6)
Pt2 N16 2.026(6)
Pt2 C26 1.960(8)
N1 N2 1.370(9)
N1 C1 1.329(12)
N2 C3 1.337(11)
N2 C4 1.418(10)
N3 C4 1.334(10)
N3 C8 1.336(10)
N4 N5 1.377(9)
N4 C8 1.416(10)
N4 C9 1.339(11)
N5 C11 1.326(11)
N6 N7 1.379(9)
N6 C14 1.335(12)
N7 C16 1.357(11)
N7 C17 1.400(11)
N8 C17 1.336(10)
N8 C21 1.352(11)
N9 N10 1.361(11)
N9 C21 1.424(11)
N9 C22 1.361(13)
N10 C24 1.304(12)
N11 C27 1.323(11)
N11 C31 1.381(10)
N12 C32 1.339(10)
N12 C36 1.345(11)
N13 C37 1.376(10)
N13 C41 1.332(10)
N14 C54 1.341(10)
N14 C58 1.381(10)
N15 C59 1.343(10)
N15 C63 1.343(10)
N16 C64 1.379(10)
N16 C68 1.325(10)
C1 H1 0.9500
C1 C2 1.380(15)
C2 H2 0.9500
C2 C3 1.381(14)
C3 H3 0.9500
C4 C5 1.376(11)
C5 H5 0.9500
C5 C6 1.400(11)
C6 C7 1.408(11)
C6 C12 1.431(10)
C7 H7 0.9500
C7 C8 1.375(10)
C9 H9 0.9500
C9 C10 1.363(12)
C10 H10 0.9500
C10 C11 1.392(12)
C11 H11 0.9500
C12 C13 1.220(11)
C14 H14 0.9500
C14 C15 1.389(14)
C15 H15 0.9500
C15 C16 1.352(14)
C16 H16 0.9500
C17 C18 1.377(11)
C18 H18 0.9500
C18 C19 1.403(12)
C19 C20 1.413(12)
C19 C25 1.428(11)
C20 H20 0.9500
C20 C21 1.349(12)
C22 H22 0.9500
C22 C23 1.397(16)
C23 H23 0.9500
C23 C24 1.344(16)
C24 H24 0.9500
C25 C26 1.225(11)
C27 C28 1.419(12)
C28 H28 0.9500
C28 C29 1.365(14)
C29 C30 1.381(14)
C29 C42 1.526(13)
C30 C31 1.396(11)
C31 C32 1.471(12)
C32 C33 1.392(11)
C33 H33 0.9500
C33 C34 1.404(13)
C34 C35 1.388(13)
C34 C46 1.536(11)
C35 H35 0.9500
C35 C36 1.399(11)
C36 C37 1.480(11)
C37 C38 1.376(11)
C38 H38 0.9500
C38 C39 1.411(12)
C39 C40 1.393(12)
C39 C50 1.534(12)
C40 H40 0.9500
C40 C41 1.379(11)
C41 H41 0.9500
C42 C43A 1.480(18)
C42 C44A 1.530(19)
C42 C45A 1.59(2)
C42 C43B 1.555(19)
C42 C44B 1.502(18)
C42 C45B 1.533(19)
C43A H43A 0.9800
C43A H43B 0.9800
C43A H43C 0.9800
C44A H44A 0.9800
C44A H44B 0.9800
C44A H44C 0.9800
C45A H45A 0.9800
C45A H45B 0.9800
C45A H45C 0.9800
C43B H43D 0.9800
C43B H43E 0.9800
C43B H43F 0.9800
C44B H44D 0.9800
C44B H44E 0.9800
C44B H44F 0.9800
C45B H45D 0.9800
C45B H45E 0.9800
C45B H45F 0.9800
C46 C47A 1.63(2)
C46 C48A 1.40(2)
C46 C49A 1.56(3)
C46 C47B 1.35(3)
C46 C48B 1.61(3)
C46 C49B 1.60(4)
C47A H47A 0.9800
C47A H47B 0.9800
C47A H47C 0.9800
C48A H48A 0.9800
C48A H48B 0.9800
C48A H48C 0.9800
C49A H49A 0.9800
C49A H49B 0.9800
C49A H49C 0.9800
C47B H47D 0.9800
C47B H47E 0.9800
C47B H47F 0.9800
C48B H48D 0.9800
C48B H48E 0.9800
C48B H48F 0.9800
C49B H49D 0.9800
C49B H49E 0.9800
C49B H49F 0.9800
C50 C51 1.559(15)
C50 C52 1.502(15)
C50 C53 1.525(15)
C51 H51A 0.9800
C51 H51B 0.9800
C51 H51C 0.9800
C52 H52A 0.9800
C52 H52B 0.9800
C52 H52C 0.9800
C53 H53A 0.9800
C53 H53B 0.9800
C53 H53C 0.9800
C54 H54 0.9500
C54 C55 1.367(11)
C55 H55 0.9500
C55 C56 1.395(12)
C56 C57 1.399(12)
C56 C69A 1.545(19)
C56 C69B 1.54(2)
C57 H57 0.9500
C57 C58 1.367(12)
C58 C59 1.478(11)
C59 C60 1.403(11)
C60 H60 0.9500
C60 C61 1.402(12)
C61 C62 1.398(12)
C61 C73 1.525(12)
C62 H62 0.9500
C62 C63 1.400(10)
C63 C64 1.483(10)
C64 C65 1.366(11)
C65 H65 0.9500
C65 C66 1.416(11)
C66 C67 1.386(13)
C66 C77 1.523(11)
C67 H67 0.9500
C67 C68 1.388(12)
C68 H68 0.9500
C69A C70A 1.55(3)
C69A C71A 1.42(3)
C69A C72A 1.61(3)
C70A H70A 0.9800
C70A H70B 0.9800
C70A H70C 0.9800
C71A H71A 0.9800
C71A H71B 0.9800
C71A H71C 0.9800
C72A H72A 0.9800
C72A H72B 0.9800
C72A H72C 0.9800
C69B C70B 1.62(4)
C69B C71B 1.48(4)
C69B C72B 1.52(4)
C70B H70D 0.9800
C70B H70E 0.9800
C70B H70F 0.9800
C71B H71D 0.9800
C71B H71E 0.9800
C71B H71F 0.9800
C72B H72D 0.9800
C72B H72E 0.9800
C72B H72F 0.9800
C73 C74A 1.561(18)
C73 C75A 1.532(18)
C73 C76A 1.530(18)
C73 C74B 1.573(16)
C73 C75B 1.497(16)
C73 C76B 1.518(16)
C74A H74A 0.9800
C74A H74B 0.9800
C74A H74C 0.9800
C75A H75A 0.9800
C75A H75B 0.9800
C75A H75C 0.9800
C76A H76A 0.9800
C76A H76B 0.9800
C76A H76C 0.9800
C74B H74D 0.9800
C74B H74E 0.9800
C74B H74F 0.9800
C75B H75D 0.9800
C75B H75E 0.9800
C75B H75F 0.9800
C76B H76D 0.9800
C76B H76E 0.9800
C76B H76F 0.9800
C77 C78 1.545(14)
C77 C79 1.510(14)
C77 C80 1.540(14)
C78 H78A 0.9800
C78 H78B 0.9800
C78 H78C 0.9800
C79 H79A 0.9800
C79 H79B 0.9800
C79 H79C 0.9800
C80 H80A 0.9800
C80 H80B 0.9800
C80 H80C 0.9800
B1 F1 1.336(13)
B1 F2 1.380(12)
B1 F3 1.356(14)
B1 F4 1.344(17)
B2 F5 1.372(14)
B2 F6 1.355(15)
B2 F7 1.374(12)
B2 F8 1.352(13)
B3 F9A 1.379(9)
B3 F10A 1.378(9)
B3 F11A 1.390(9)
B3 F12A 1.383(9)
B3 F9B 1.369(9)
B3 F10B 1.376(9)
B3 F11B 1.344(9)
B3 F12B 1.377(10)
B4A F13A 1.36(3)
B4A F14A 1.36(2)
B4A F15A 1.38(3)
B4A F16A 1.38(3)
B4B F13B 1.36(2)
B4B F14B 1.345(19)
B4B F15B 1.410(19)
B4B F16B 1.369(19)
Cl1 C81 1.70(2)
Cl2 C81 1.88(3)
C81 H81A 0.9900
C81 H81B 0.9900
Cl3 C82 1.63(3)
Cl4 C82 1.70(3)
C82 H82A 0.9900
C82 H82B 0.9900
Cl5 C83 1.79(2)
Cl6 C83 1.74(2)
C83 H83A 0.9900
C83 H83B 0.9900
Cl8B C84B 1.77(2)
Cl7B C84B 1.76(2)
C84B H84A 0.9900
C84B H84B 0.9900
Cl7A C84A 1.81(2)
C84A H84C 0.9900
C84A H84D 0.9900
C84A Cl8A 1.75(2)

loop_
_geom_torsion_atom_site_label_1
_geom_torsion_atom_site_label_2
_geom_torsion_atom_site_label_3
_geom_torsion_atom_site_label_4
_geom_torsion
Fe1 N1 N2 C3 -178.2(6)
Fe1 N1 N2 C4 4.4(9)
Fe1 N1 C1 C2 178.1(8)
Fe1 N3 C4 N2 -6.9(9)
Fe1 N3 C4 C5 173.8(6)
Fe1 N3 C8 N4 7.0(9)
Fe1 N3 C8 C7 -173.2(6)
Fe1 N5 C11 C10 -178.8(7)
Fe1 N6 N7 C16 -175.2(7)
Fe1 N6 N7 C17 -3.6(10)
Fe1 N6 C14 C15 173.7(9)
Fe1 N8 C17 N7 12.2(10)
Fe1 N8 C17 C18 -170.2(7)
Fe1 N8 C21 N9 -12.1(11)
Fe1 N8 C21 C20 170.9(8)
Fe1 N10 C24 C23 -177.5(11)
Pt1 N11 C27 C28 -172.9(6)
Pt1 N11 C31 C30 173.6(6)
Pt1 N11 C31 C32 -4.7(8)
Pt1 N12 C32 C31 -2.2(8)
Pt1 N12 C32 C33 -179.0(6)
Pt1 N12 C36 C35 179.4(6)
Pt1 N12 C36 C37 0.5(8)
Pt1 N13 C37 C36 3.9(8)
Pt1 N13 C37 C38 -173.4(6)
Pt1 N13 C41 C40 171.3(6)
Pt2 N14 C54 C55 -174.6(6)
Pt2 N14 C58 C57 175.4(7)
Pt2 N14 C58 C59 -1.4(8)
Pt2 N15 C59 C58 0.4(9)
Pt2 N15 C59 C60 -178.2(6)
Pt2 N15 C63 C62 178.0(6)
Pt2 N15 C63 C64 1.5(8)
Pt2 N16 C64 C63 3.9(8)
Pt2 N16 C64 C65 -173.0(6)
Pt2 N16 C68 C67 172.1(6)
N1 N2 C3 C2 -0.7(12)
N1 N2 C4 N3 1.3(10)
N1 N2 C4 C5 -179.4(7)
N1 C1 C2 C3 -1.3(14)
N2 N1 C1 C2 0.8(12)
N2 C4 C5 C6 -178.5(7)
N3 C4 C5 C6 0.6(12)
N4 N5 C11 C10 0.2(10)
N4 C9 C10 C11 1.4(10)
N5 N4 C8 N3 -0.4(10)
N5 N4 C8 C7 179.8(7)
N5 N4 C9 C10 -1.4(10)
N6 N7 C16 C15 -0.6(12)
N6 N7 C17 N8 -5.1(11)
N6 N7 C17 C18 177.2(8)
N6 C14 C15 C16 0.5(14)
N7 N6 C14 C15 -0.8(12)
N7 C17 C18 C19 176.0(8)
N8 C17 C18 C19 -1.3(13)
N9 N10 C24 C23 3.7(16)
N9 C22 C23 C24 -1(2)
N10 N9 C21 N8 2.2(13)
N10 N9 C21 C20 179.2(10)
N10 N9 C22 C23 3.7(18)
N11 C27 C28 C29 -0.1(12)
N11 C31 C32 N12 4.6(10)
N11 C31 C32 C33 -179.0(8)
N12 C32 C33 C34 -0.6(12)
N12 C36 C37 N13 -3.0(9)
N12 C36 C37 C38 174.1(7)
N13 C37 C38 C39 1.5(12)
N14 C54 C55 C56 -0.4(13)
N14 C58 C59 N15 0.7(10)
N14 C58 C59 C60 179.1(8)
N15 C59 C60 C61 1.8(13)
N15 C63 C64 N16 -3.5(9)
N15 C63 C64 C65 173.2(7)
N16 C64 C65 C66 1.5(12)
C1 N1 N2 C3 -0.1(10)
C1 N1 N2 C4 -177.5(8)
C1 C2 C3 N2 1.2(13)
C3 N2 C4 N3 -175.6(9)
C3 N2 C4 C5 3.7(14)
C4 N2 C3 C2 176.3(9)
C4 N3 C8 N4 -177.5(7)
C4 N3 C8 C7 2.4(12)
C4 C5 C6 C7 -0.2(11)
C4 C5 C6 C12 176.7(7)
C5 C6 C7 C8 0.7(11)
C6 C7 C8 N3 -1.9(12)
C6 C7 C8 N4 177.9(7)
C8 N3 C4 N2 177.6(7)
C8 N3 C4 C5 -1.7(12)
C8 N4 N5 Fe1 -5.9(9)
C8 N4 N5 C11 174.8(7)
C8 N4 C9 C10 -174.4(8)
C9 N4 N5 Fe1 -179.9(6)
C9 N4 N5 C11 0.7(10)
C9 N4 C8 N3 172.3(8)
C9 N4 C8 C7 -7.6(14)
C9 C10 C11 N5 -1.0(11)
C12 C6 C7 C8 -176.1(7)
C14 N6 N7 C16 0.9(11)
C14 N6 N7 C17 172.5(8)
C14 C15 C16 N7 0.1(13)
C16 N7 C17 N8 164.5(10)
C16 N7 C17 C18 -13.1(15)
C17 N7 C16 C15 -170.8(10)
C17 N8 C21 N9 173.6(8)
C17 N8 C21 C20 -3.4(15)
C17 C18 C19 C20 -2.4(13)
C17 C18 C19 C25 179.6(8)
C18 C19 C20 C21 3.1(14)
C19 C20 C21 N8 -0.1(16)
C19 C20 C21 N9 -176.7(10)
C21 N8 C17 N7 -173.4(8)
C21 N8 C17 C18 4.2(13)
C21 N9 N10 Fe1 7.8(12)
C21 N9 N10 C24 -173.1(10)
C21 N9 C22 C23 170.8(13)
C22 N9 N10 Fe1 176.2(10)
C22 N9 N10 C24 -4.6(14)
C22 N9 C21 N8 -163.8(14)
C22 N9 C21 C20 13(2)
C22 C23 C24 N10 -1(2)
C25 C19 C20 C21 -178.9(9)
C27 N11 C31 C30 -2.5(11)
C27 N11 C31 C32 179.1(7)
C27 C28 C29 C30 -2.4(12)
C27 C28 C29 C42 172.7(8)
C28 C29 C30 C31 2.5(13)
C28 C29 C42 C43A 63.7(13)
C28 C29 C42 C44A -59.1(13)
C28 C29 C42 C45A -176.9(10)
C28 C29 C42 C43B 7(3)
C28 C29 C42 C44B -93.3(19)
C28 C29 C42 C45B 122(2)
C29 C30 C31 N11 -0.1(12)
C29 C30 C31 C32 178.1(8)
C30 C29 C42 C43A -121.3(12)
C30 C29 C42 C44A 115.9(12)
C30 C29 C42 C45A -1.9(13)
C30 C29 C42 C43B -178(2)
C30 C29 C42 C44B 81.6(19)
C30 C29 C42 C45B -63(2)
C30 C31 C32 N12 -173.7(7)
C30 C31 C32 C33 2.8(13)
C31 N11 C27 C28 2.6(11)
C31 C32 C33 C34 -176.9(8)
C32 N12 C36 C35 3.1(11)
C32 N12 C36 C37 -175.8(7)
C32 C33 C34 C35 3.4(13)
C32 C33 C34 C46 179.9(8)
C33 C34 C35 C36 -2.9(13)
C33 C34 C46 C47A -59.3(13)
C33 C34 C46 C48A 63.5(17)
C33 C34 C46 C49A -166.6(13)
C33 C34 C46 C47B -87.2(18)
C33 C34 C46 C48B 40.0(17)
C33 C34 C46 C49B 148.2(16)
C34 C35 C36 N12 -0.2(13)
C34 C35 C36 C37 178.5(8)
C35 C34 C46 C47A 117.2(12)
C35 C34 C46 C48A -120.1(15)
C35 C34 C46 C49A 9.8(17)
C35 C34 C46 C47B 89.3(18)
C35 C34 C46 C48B -143.6(15)
C35 C34 C46 C49B -35.3(18)
C35 C36 C37 N13 178.2(8)
C35 C36 C37 C38 -4.6(13)
C36 N12 C32 C31 174.1(7)
C36 N12 C32 C33 -2.7(11)
C36 C37 C38 C39 -175.5(7)
C37 N13 C41 C40 -4.2(10)
C37 C38 C39 C40 -4.2(12)
C37 C38 C39 C50 172.4(8)
C38 C39 C40 C41 2.8(12)
C38 C39 C50 C51 -66.1(11)
C38 C39 C50 C52 54.1(12)
C38 C39 C50 C53 177.3(9)
C39 C40 C41 N13 1.4(12)
C40 C39 C50 C51 110.2(11)
C40 C39 C50 C52 -129.6(10)
C40 C39 C50 C53 -6.4(13)
C41 N13 C37 C36 -179.9(6)
C41 N13 C37 C38 2.8(11)
C42 C29 C30 C31 -172.6(8)
C46 C34 C35 C36 -179.4(9)
C50 C39 C40 C41 -173.7(8)
C54 N14 C58 C57 -3.2(11)
C54 N14 C58 C59 -180.0(7)
C54 C55 C56 C57 -3.2(13)
C54 C55 C56 C69A 165.5(11)
C54 C55 C56 C69B -173.6(12)
C55 C56 C57 C58 3.7(14)
C55 C56 C69A C70A -177.1(13)
C55 C56 C69A C71A -42(2)
C55 C56 C69A C72A 72.8(15)
C55 C56 C69B C70B -135.7(18)
C55 C56 C69B C71B -22(2)
C55 C56 C69B C72B 95(2)
C56 C57 C58 N14 -0.5(14)
C56 C57 C58 C59 175.9(9)
C57 C56 C69A C70A -10(2)
C57 C56 C69A C71A 125.6(17)
C57 C56 C69A C72A -119.9(14)
C57 C56 C69B C70B 54(2)
C57 C56 C69B C71B 168.1(18)
C57 C56 C69B C72B -75(2)
C57 C58 C59 N15 -175.9(8)
C57 C58 C59 C60 2.5(14)
C58 N14 C54 C55 3.7(11)
C58 C59 C60 C61 -176.6(8)
C59 N15 C63 C62 2.8(11)
C59 N15 C63 C64 -173.6(7)
C59 C60 C61 C62 -0.5(13)
C59 C60 C61 C73 176.4(8)
C60 C61 C62 C63 0.3(13)
C60 C61 C73 C74A 59.3(18)
C60 C61 C73 C75A -86.0(18)
C60 C61 C73 C76A 170.3(18)
C60 C61 C73 C74B 35.5(15)
C60 C61 C73 C75B -62.9(14)
C60 C61 C73 C76B 150.3(12)
C61 C62 C63 N15 -1.4(12)
C61 C62 C63 C64 174.5(8)
C62 C61 C73 C74A -124.0(18)
C62 C61 C73 C75A 90.7(18)
C62 C61 C73 C76A -13(2)
C62 C61 C73 C74B -147.9(12)
C62 C61 C73 C75B 113.8(13)
C62 C61 C73 C76B -33.0(15)
C62 C63 C64 N16 -179.6(7)
C62 C63 C64 C65 -2.9(13)
C63 N15 C59 C58 175.6(7)
C63 N15 C59 C60 -3.0(12)
C63 C64 C65 C66 -175.0(8)
C64 N16 C68 C67 0.2(12)
C64 C65 C66 C67 -3.0(12)
C64 C65 C66 C77 172.5(8)
C65 C66 C67 C68 3.2(12)
C65 C66 C77 C78 -102.9(10)
C65 C66 C77 C79 136.9(9)
C65 C66 C77 C80 15.8(13)
C66 C67 C68 N16 -1.9(13)
C67 C66 C77 C78 72.5(11)
C67 C66 C77 C79 -47.8(11)
C67 C66 C77 C80 -168.8(9)
C68 N16 C64 C63 176.8(7)
C68 N16 C64 C65 0.0(11)
C69A C56 C57 C58 -163.6(12)
C69A C56 C69B C70B -64(3)
C69A C56 C69B C71B 50(3)
C69A C56 C69B C72B 167(4)
C69B C56 C57 C58 174.5(12)
C69B C56 C69A C70A 64(3)
C69B C56 C69A C71A -160(4)
C69B C56 C69A C72A -46(3)
C73 C61 C62 C63 -176.4(8)
C77 C66 C67 C68 -172.6(8)
